data_7707916
loop_
_publ_author_name
'Weller, Ruth'
'Ruppach, Lutz'
'Shlyaykher, Alena'
'Tambornino, Frank'
'Werncke, C. Gunnar'

_publ_section_title
;
 Homoleptic quasilinear metal(i/ii) silylamides of Cr-Co with phenyl and
 allyl functions - impact of the oxidation state on secondary ligand
 interactions.
;
_journal_issue 31
_journal_name_full 'Dalton transactions (Cambridge, England : 2003)'
_journal_page_first 10947
_journal_page_last 10963
_journal_paper_doi 10.1039/d1dt01543e
_journal_volume 50
_journal_year 2021
_chemical_formula_moiety '0.5(C40 H56 Fe N2 Si2), C28 H45 Fe0.5 K0.5 N O3.5 Si, 0.5(C16 H34 K O7)'
_chemical_formula_sum 'C56 H90 Fe K N2 O7 Si2'
_chemical_formula_weight 1054.42
_space_group_crystal_system triclinic
_space_group_IT_number 2
_space_group_name_Hall '-P 1'
_space_group_name_H-M_alt 'P -1'
_atom_sites_solution_hydrogens mixed
_atom_sites_solution_primary dual
_audit_creation_date 2021-06-13
_audit_creation_method
;
Olex2 1.3
(compiled 2020.11.12 svn.r5f609507 for OlexSys, GUI svn.r6272)
;
_audit_update_record
;
2021-06-13 deposited with the CCDC.	2021-07-07 downloaded from the CCDC.
;
_cell_angle_alpha 60.863(7)
_cell_angle_beta 66.609(9)
_cell_angle_gamma 79.327(9)
_cell_formula_units_Z 4
_cell_length_a 18.141(2)
_cell_length_b 19.9930(19)
_cell_length_c 20.561(2)
_cell_measurement_reflns_used 20942
_cell_measurement_temperature 100
_cell_measurement_theta_max 25.0
_cell_measurement_theta_min 2.447
_cell_volume 5978.0(12)
_computing_cell_refinement 'X-Area Recipe 1.36.0.0 (STOE, 2020)'
_computing_data_collection 'X-Area WinXpose 2.0.22.0 (STOE, 2016)'
_computing_data_reduction 'X-Area X-Red 1.65.2.0 (STOE, 2020)'
_computing_molecular_graphics 'Olex2 1.3 (Dolomanov et al., 2009)'
_computing_publication_material 'Olex2 1.3 (Dolomanov et al., 2009)'
_computing_structure_refinement 'XL  (Sheldrick, 2008)'
_computing_structure_solution 'SHELXT  (Sheldrick, 2015)'
_diffrn_ambient_temperature 100.0
_diffrn_detector 'imaging plate area detector'
_diffrn_detector_area_resol_mean 6.67
_diffrn_detector_type 'STOE Imaging Plate'
_diffrn_measured_fraction_theta_full 0.993
_diffrn_measured_fraction_theta_max 0.993
_diffrn_measurement_device '2-circle diffractometer'
_diffrn_measurement_device_type 'STOE IPDS II'
_diffrn_measurement_method '\w scans'
_diffrn_radiation_collimation '0.5 mm, multiple pinhole'
_diffrn_radiation_monochromator 'planar graphite'
_diffrn_radiation_probe x-ray
_diffrn_radiation_type 'Mo K\a'
_diffrn_radiation_wavelength 0.71073
_diffrn_radiation_xray_symbol K-L~2,3~
_diffrn_reflns_av_R_equivalents 0.0650
_diffrn_reflns_av_unetI/netI 0.0742
_diffrn_reflns_Laue_measured_fraction_full 0.993
_diffrn_reflns_Laue_measured_fraction_max 0.993
_diffrn_reflns_limit_h_max 21
_diffrn_reflns_limit_h_min -21
_diffrn_reflns_limit_k_max 23
_diffrn_reflns_limit_k_min -23
_diffrn_reflns_limit_l_max 22
_diffrn_reflns_limit_l_min -24
_diffrn_reflns_number 41617
_diffrn_reflns_point_group_measured_fraction_full 0.993
_diffrn_reflns_point_group_measured_fraction_max 0.993
_diffrn_reflns_theta_full 25.000
_diffrn_reflns_theta_max 25.000
_diffrn_reflns_theta_min 2.447
_diffrn_source 'sealed X-ray tube, 12 x 0.4 mm LF focus'
_diffrn_source_target Mo
_diffrn_source_type 'STOE C-Tech Mo LFF X-Ray Tube'
_exptl_absorpt_coefficient_mu 0.410
_exptl_absorpt_correction_T_max 0.9617
_exptl_absorpt_correction_T_min 0.4748
_exptl_absorpt_correction_type sphere
_exptl_absorpt_process_details
;
X-Area LANA 1.71.6.0 (STOE, 2017) Statistics over combined scale factors for x file reflections:
       min. = 0.782 (run 2)   max. = 1.585 (run 1)    spread = 0.8
;
_exptl_crystal_colour 'clear reddish brown'
_exptl_crystal_colour_lustre clear
_exptl_crystal_colour_modifier reddish
_exptl_crystal_colour_primary brown
_exptl_crystal_density_diffrn 1.172
_exptl_crystal_description plate
_exptl_crystal_F_000 2276
_exptl_crystal_size_max 0.702
_exptl_crystal_size_mid 0.604
_exptl_crystal_size_min 0.161
_exptl_crystal_size_rad 0.062
_refine_diff_density_max 0.982
_refine_diff_density_min -0.530
_refine_diff_density_rms 0.095
_refine_ls_extinction_method none
_refine_ls_goodness_of_fit_ref 1.042
_refine_ls_hydrogen_treatment mixed
_refine_ls_matrix_type full
_refine_ls_number_parameters 1394
_refine_ls_number_reflns 20923
_refine_ls_number_restraints 174
_refine_ls_restrained_S_all 1.039
_refine_ls_R_factor_all 0.1104
_refine_ls_R_factor_gt 0.0773
_refine_ls_shift/su_max 0.004
_refine_ls_shift/su_mean 0.000
_refine_ls_structure_factor_coef Fsqd
_refine_ls_weighting_details 'w=1/[\s^2^(Fo^2^)+(0.1284P)^2^+10.3312P] where P=(Fo^2^+2Fc^2^)/3'
_refine_ls_weighting_scheme calc
_refine_ls_wR_factor_gt 0.2276
_refine_ls_wR_factor_ref 0.2420
_reflns_Friedel_coverage 0.000
_reflns_number_gt 14208
_reflns_number_total 20923
_reflns_threshold_expression 'I > 2\s(I)'
_cod_data_source_file d1dt01543e2.cif
_cod_data_source_block k18c6_fel1
_cod_depositor_comments 'Adding full bibliography for 7707896--7707917.cif.'
_cod_original_cell_volume 5977.9(13)
_cod_database_code 7707916
_shelx_shelxl_version_number 2016/6
_shelx_space_group_comment
;
The symmetry employed for this shelxl refinement is uniquely defined
by the following loop, which should always be used as a source of
symmetry information in preference to the above space-group names.
They are only intended as comments.
;
_shelx_estimated_absorpt_t_max 0.937
_shelx_estimated_absorpt_t_min 0.762
_olex2_refinement_description
;
1. Fixed Uiso
 At 1.2 times of:
  All C(H) groups, All C(H,H) groups
 At 1.5 times of:
  All C(H,H,H) groups
2. Uiso/Uaniso restraints and constraints
C7AA \\sim C1BA \\sim C6AA \\sim C3AA \\sim C4AA: within 2A with sigma of 0.01
and sigma for terminal atoms of 0.02 within 2A
C2BA \\sim C8AA \\sim C5AA \\sim C9AA \\sim C0BA: within 2A with sigma of 0.01
and sigma for terminal atoms of 0.02 within 2A
Uanis(C9) \\sim Ueq, Uanis(C4BA) \\sim Ueq, Uanis(C5BA) \\sim Ueq, Uanis(C3BA)
\\sim Ueq: with sigma of 0.1 and sigma for terminal atoms of 0.2
Uanis(C9) \\sim Ueq, Uanis(C4BA) \\sim Ueq, Uanis(C3BA) \\sim Ueq, Uanis(C5BA)
\\sim Ueq: with sigma of 0.001 and sigma for terminal atoms of 0.002
Uanis(C7AA) \\sim Ueq, Uanis(C1BA) \\sim Ueq, Uanis(C6AA) \\sim Ueq,
Uanis(C3AA) \\sim Ueq, Uanis(C4AA) \\sim Ueq: with sigma of 0.01 and sigma for
terminal atoms of 0.02
Uanis(C2BA) \\sim Ueq, Uanis(C8AA) \\sim Ueq, Uanis(C5AA) \\sim Ueq,
Uanis(C9AA) \\sim Ueq, Uanis(C0BA) \\sim Ueq: with sigma of 0.01 and sigma for
terminal atoms of 0.02
Uanis(C0CA) = Uanis(C3CA) = Uanis(C2CA) = Uanis(C40)
Uanis(C2CA) = Uanis(C40) = Uanis(C6BA) = Uanis(C7BA) = Uanis(C0CA) =
Uanis(C3CA) = Uanis(C8BA) = Uanis(C9BA)
3. Rigid body (RIGU) restrains
 C7AA, C1BA, C6AA, C3AA, C4AA
 with sigma for 1-2 distances of 0.01 and sigma for 1-3 distances of 0.01
 C2BA, C8AA, C5AA, C9AA, C0BA
 with sigma for 1-2 distances of 0.01 and sigma for 1-3 distances of 0.01
4. Others
 Fixed Sof: H01A(0.5) H01b(0.5) H02H(0.5) H02d(0.5) C3AA(0.5) H3AA(0.5)
 C4AA(0.5) H4AA(0.5) C1BA(0.5) H1BA(0.5) C6AA(0.5) H6AA(0.5) C7AA(0.5)
 H7AA(0.5) C8CA(0.5) H8CA(0.5) C9CA(0.5) H9CA(0.5) C0DA(0.5) H0DA(0.5)
 C1DA(0.5) H1DA(0.5) C5(0.5) H5(0.5) C1AA(0.5) H1AA(0.5) C2AA(0.5) H2AA(0.5)
 C0AA(0.5) H0AA(0.5) C6(0.5) H6(0.5) C8(0.5) H8(0.5) C5AA(0.5) H5AA(0.5)
 C2BA(0.5) H2BA(0.5) C0BA(0.5) H0BA(0.5) C8AA(0.5) H8AA(0.5) C9AA(0.5)
 H9AA(0.5) C4BA(0.5) H4Ba(0.5) H4Bb(0.5) H4Bc(0.5) C3BA(0.5) H3Ba(0.5)
 H3Bb(0.5) H3Bc(0.5) C5BA(0.5) H5Ba(0.5) H5Bb(0.5) H5Bc(0.5) C9(0.5) H9a(0.5)
 H9b(0.5) H9c(0.5) O1(0.5) C7BA(0.7) H7Ba(0.7) H7Bb(0.7) C8BA(0.7) H8Ba(0.7)
 H8Bb(0.7) C6BA(0.7) H6Ba(0.7) H6Bb(0.7) H6Bc(0.7) C9BA(0.7) H9Ba(0.7)
 H9Bb(0.7) H9Bc(0.7) O3CA(0.5) C2CA(0.3) H2Ca(0.3) H2Cb(0.3) C40(0.3) H40a(0.3)
 H40b(0.3) H40c(0.3) C3CA(0.3) H3Ca(0.3) H3Cb(0.3) H3Cc(0.3) C0CA(0.3)
 H0Ca(0.3) H0Cb(0.3) C4CA(0.5) H4Ca(0.5) H4Cb(0.5) H4Cc(0.5) C5CA(0.5)
 H5Ca(0.5) H5Cb(0.5) H5Cc(0.5) C7CA(0.5) H7Ca(0.5) H7Cb(0.5) H7Cc(0.5)
 C6CA(0.5) H6Ca(0.5) H6Cb(0.5) H6Cc(0.5)
5.a Ternary CH refined with riding coordinates:
 C015(H015), C017(H017), C01A(H01A), C01A(H01b), C01D(H01D), C01F(H01l),
 C01W(H1), C027(H027), C02H(H02H), C02H(H02d)
5.b Secondary CH2 refined with riding coordinates:
 C01B(H4,H), C01O(H7,Ha), C01P(H17,Hb), C01U(H18,Hc), C01V(H19,Hd), C023(H9,
 He), C024(H10,Hf), C026(H20,Hg), C02A(H11,Hj), C02B(H12,Hk), C02F(H22,Hl),
 C02K(H24,Ho), C02L(H13,Hp), C02M(H25,Hq), C02N(H26,Hr), C02Q(H14,Hs), C02S(H15,
 Hv), C02U(H27,Hw), C02Z(H16,H29), C030(H03n,H03o), C032(H03r,H03s), C036(H03p,
 H03q), C037(H03t,H03u), C038(H03v,H03w), C039(H03x,H03y), C03D(H03z,H30),
 C7BA(H7Ba,H7Bb), C8BA(H8Ba,H8Bb), C2CA(H2Ca,H2Cb), C0CA(H0Ca,H0Cb)
5.c Aromatic/amide H refined with riding coordinates:
 C00W(H00W), C00Z(H00Z), C010(H010), C013(H013), C016(H016), C019(H019),
 C01G(H01n), C01H(H01H), C01I(H01o), C01T(H01), C01X(H01X), C022(H022),
 C02D(H02o), C3AA(H3AA), C4AA(H4AA), C1BA(H1BA), C6AA(H6AA), C7AA(H7AA),
 C02X(H02), C03C(H03m), C028(H028), C021(H021), C02I(H3), C031(H031),
 C8CA(H8CA), C9CA(H9CA), C0DA(H0DA), C1DA(H1DA), C5(H5), C1AA(H1AA), C2AA(H2AA),
  C0AA(H0AA), C6(H6), C8(H8), C5AA(H5AA), C2BA(H2BA), C0BA(H0BA), C8AA(H8AA),
 C9AA(H9AA)
5.d Fitted hexagon refined as free rotating group:
 C02T(C3AA,C4AA,C1BA,C6AA,C7AA), C03C(C028,C021,C1,C02I,C031)
5.e Idealised Me refined as rotating group:
 C01J(H01c,H01e,H01f), C01L(H01p,H01q,H01r), C01N(H01s,H01t,H01u), C01R(H01v,
 H01w,H01y), C01Y(H01g,H01i,H01j), C020(H02i,H02j,H02k), C025(H02l,H02m,H02n),
 C029(H21,Hh,Hi), C02C(H02a,H02b,H02c), C02E(H02p,H02q,H02r), C1CA(H1Ca,H1Cb,
 H1Cc), C02J(H23,Hm,Hn), C02O(H02s,H02t,H02u), C02P(H02v,H02w,H02x), C02R(H02y,
 Ht,Hu), C02V(H02z,Hx,Hy), C02W(H02e,H02f,H02g), C02Y(H2,Hz,H28), C033(H03a,
 H03b,H03c), C034(H03d,H03e,H03f), C035(H03j,H03k,H03l), C03B(H03g,H03h,H03i),
 C4BA(H4Ba,H4Bb,H4Bc), C3BA(H3Ba,H3Bb,H3Bc), C5BA(H5Ba,H5Bb,H5Bc), C9(H9a,H9b,
 H9c), C6BA(H6Ba,H6Bb,H6Bc), C9BA(H9Ba,H9Bb,H9Bc), C40(H40a,H40b,H40c),
 C3CA(H3Ca,H3Cb,H3Cc), C4CA(H4Ca,H4Cb,H4Cc), C5CA(H5Ca,H5Cb,H5Cc), C7CA(H7Ca,
 H7Cb,H7Cc), C6CA(H6Ca,H6Cb,H6Cc)
;
_olex2_submission_special_instructions 'No special instructions were received'

loop_
_space_group_symop_operation_xyz
'x, y, z'
'-x, -y, -z'

loop_
_atom_site_label
_atom_site_type_symbol
_atom_site_fract_x
_atom_site_fract_y
_atom_site_fract_z
_atom_site_U_iso_or_equiv
_atom_site_adp_type
_atom_site_occupancy
_atom_site_site_symmetry_order
_atom_site_calc_flag
_atom_site_refinement_flags_posn
_atom_site_refinement_flags_adp
_atom_site_refinement_flags_occupancy
_atom_site_disorder_assembly
_atom_site_disorder_group
Fe1 Fe 0.77603(4) 0.29812(3) 0.53278(4) 0.03095(18) Uani 1 1 d . . . . .
Fe2 Fe 0.71366(4) 0.18061(3) 0.11610(4) 0.03385(19) Uani 1 1 d . . . . .
K1 K 0.75043(7) 0.69354(6) 0.58819(6) 0.0379(3) Uani 1 1 d . . . . .
K2 K 0.82292(7) 0.79134(6) 0.01065(7) 0.0403(3) Uani 1 1 d . . . . .
Si4 Si 0.62241(9) 0.03880(7) 0.16267(9) 0.0373(3) Uani 1 1 d . . . . .
Si2 Si 0.69436(9) 0.14127(7) 0.61940(8) 0.0384(3) Uani 1 1 d . . . . .
Si3 Si 0.62006(9) 0.33274(7) 0.10615(9) 0.0379(3) Uani 1 1 d . . . . .
Si1 Si 0.65767(9) 0.43429(8) 0.50681(9) 0.0388(3) Uani 1 1 d . . . . .
O009 O 0.8905(2) 0.65567(19) 0.6330(2) 0.0420(8) Uani 1 1 d . . . . .
O00A O 0.8389(2) 0.66782(19) -0.0202(2) 0.0451(9) Uani 1 1 d . . . . .
O00B O 0.9065(2) 0.70717(18) 0.4754(2) 0.0422(8) Uani 1 1 d . . . . .
O00C O 0.9777(2) 0.83787(19) -0.1070(2) 0.0442(9) Uani 1 1 d . . . . .
N3 N 0.7083(3) 0.2890(2) 0.0769(2) 0.0338(9) Uani 1 1 d . . . . .
N1 N 0.7544(2) 0.4051(2) 0.4906(2) 0.0325(9) Uani 1 1 d . . . . .
O00F O 0.8408(2) 0.8796(2) -0.1476(2) 0.0478(9) Uani 1 1 d . . . . .
O00G O 0.7403(2) 0.5897(2) 0.7443(2) 0.0438(9) Uani 1 1 d . . . . .
O00H O 0.9526(3) 0.78252(19) 0.0559(2) 0.0502(10) Uani 1 1 d . . . . .
O00I O 0.6872(2) 0.8323(2) -0.0340(2) 0.0506(9) Uani 1 1 d . . . . .
O00J O 0.6040(2) 0.6202(2) 0.7020(2) 0.0468(9) Uani 1 1 d . . . . .
O00K O 0.7702(2) 0.7594(2) 0.4283(2) 0.0461(9) Uani 1 1 d . . . . .
O00L O 0.6273(2) 0.6835(2) 0.5406(2) 0.0486(9) Uani 1 1 d . . . . .
O00M O 0.7975(3) 0.7257(2) 0.1716(2) 0.0532(10) Uani 1 1 d . . . . .
N4 N 0.7076(2) 0.0728(2) 0.1532(2) 0.0351(9) Uani 1 1 d . . . . .
O00O O 0.6695(3) 0.7924(2) 0.1216(2) 0.0595(11) Uani 1 1 d . . . . .
N2 N 0.7820(3) 0.1894(2) 0.5809(2) 0.0340(9) Uani 1 1 d . . . . .
C00Q C 0.8207(3) 0.4570(2) 0.4420(3) 0.0323(10) Uani 1 1 d . . . . .
C00R C 0.8525(3) 0.4879(2) 0.4746(3) 0.0308(10) Uani 1 1 d . . . . .
C00S C 0.8549(3) 0.1511(2) 0.5864(3) 0.0333(11) Uani 1 1 d . . . . .
C00T C 0.9101(3) 0.1345(3) 0.5245(3) 0.0346(11) Uani 1 1 d . . . . .
C00U C 0.8738(3) 0.1277(3) 0.6553(3) 0.0358(11) Uani 1 1 d . . . . .
C3 C 0.7805(3) 0.3325(2) 0.0268(3) 0.0356(11) Uani 1 1 d . . . . .
C00W C 0.9790(3) 0.0936(3) 0.5335(3) 0.0394(12) Uani 1 1 d . . . . .
H00W H 1.014385 0.080820 0.492613 0.047 Uiso 1 1 calc R U . . .
C00X C 0.8269(3) -0.0027(3) 0.1176(3) 0.0367(11) Uani 1 1 d . . . . .
C00Y C 0.8555(3) 0.4799(3) 0.3594(3) 0.0359(11) Uani 1 1 d . . . . .
C00Z C 0.9152(3) 0.5403(3) 0.4261(3) 0.0366(11) Uani 1 1 d . . . . .
H00Z H 0.934459 0.562129 0.448335 0.044 Uiso 1 1 calc R U . . .
C010 C 0.9455(3) 0.0887(3) 0.6598(3) 0.0380(11) Uani 1 1 d . . . . .
H010 H 0.958691 0.074058 0.705296 0.046 Uiso 1 1 calc R U . . .
C011 C 0.7734(3) 0.0262(2) 0.1702(3) 0.0352(11) Uani 1 1 d . . . . .
C012 C 0.7865(3) 0.0080(3) 0.2405(3) 0.0368(11) Uani 1 1 d . . . . .
C013 C 0.8907(3) -0.0485(3) 0.1369(3) 0.0419(12) Uani 1 1 d . . . . .
H013 H 0.925821 -0.069048 0.102562 0.050 Uiso 1 1 calc R U . . .
C015 C 0.7299(3) 0.0346(3) 0.3005(3) 0.0408(12) Uani 1 1 d . . . . .
H015 H 0.699216 0.078965 0.272522 0.049 Uiso 1 1 calc R U . . .
C016 C 0.9208(3) 0.5310(3) 0.3129(3) 0.0370(11) Uani 1 1 d . . . . .
H016 H 0.945189 0.545070 0.257583 0.044 Uiso 1 1 calc R U . . .
C017 C 0.8263(3) 0.4493(3) 0.3193(3) 0.0409(12) Uani 1 1 d . . . . .
H017 H 0.776339 0.418821 0.360109 0.049 Uiso 1 1 calc R U . . .
C2 C 0.6560(3) 0.1509(3) 0.5426(3) 0.0369(11) Uani 1 1 d . . . . .
C019 C 0.9507(3) 0.5615(3) 0.3446(3) 0.0395(12) Uani 1 1 d . . . . .
H019 H 0.994741 0.596480 0.311783 0.047 Uiso 1 1 calc R U . . .
C01A C 0.8201(3) 0.0184(3) 0.0395(3) 0.0395(12) Uani 1 1 d . . . . .
H01A H 0.763960 0.038200 0.047605 0.047 Uiso 0.5 1 calc R U P A 1
H01B H 0.767893 0.043471 0.035379 0.047 Uiso 0.5 1 calc R U P B 2
C01B C 0.9644(3) 0.6502(3) 0.5753(3) 0.0448(13) Uani 1 1 d . . . . .
H4 H 0.966697 0.600611 0.574659 0.054 Uiso 1 1 calc R U . . .
H H 1.009941 0.652694 0.589070 0.054 Uiso 1 1 calc R U . . .
C01C C 0.8226(3) 0.3549(3) 0.0585(3) 0.0353(11) Uani 1 1 d . . . . .
C01D C 0.7962(3) 0.3251(3) 0.1488(3) 0.0381(11) Uani 1 1 d . . . . .
H01D H 0.750066 0.288816 0.175274 0.046 Uiso 1 1 calc R U . . .
C4 C 0.6105(3) 0.0771(3) 0.0636(4) 0.0471(13) Uani 1 1 d . . . . .
C01F C 0.8939(3) 0.1594(3) 0.4488(3) 0.0435(12) Uani 1 1 d . . . . .
H01L H 0.852150 0.200201 0.445678 0.052 Uiso 1 1 calc R U . . .
C01G C 0.5969(4) 0.1007(3) 0.5635(4) 0.0514(14) Uani 1 1 d . . . . .
H01N H 0.577586 0.060970 0.616685 0.062 Uiso 1 1 calc R U . . .
C01H C 0.8524(4) -0.0367(3) 0.2556(3) 0.0454(13) Uani 1 1 d . . . . .
H01H H 0.861534 -0.047889 0.302290 0.054 Uiso 1 1 calc R U . . .
C01I C 0.5654(4) 0.1069(3) 0.5088(4) 0.0547(15) Uani 1 1 d . . . . .
H01O H 0.524536 0.072226 0.525426 0.066 Uiso 1 1 calc R U . . .
C01J C 0.5304(3) 0.0663(3) 0.2274(4) 0.0512(14) Uani 1 1 d . . . . .
H01C H 0.532413 0.044888 0.280831 0.077 Uiso 1 1 calc R U . . .
H01E H 0.482810 0.046346 0.230866 0.077 Uiso 1 1 calc R U . . .
H01F H 0.527491 0.122283 0.204489 0.077 Uiso 1 1 calc R U . . .
C01K C 0.9164(4) 0.4285(3) -0.0734(4) 0.0465(13) Uani 1 1 d . . . . .
C01L C 0.6001(3) 0.3867(3) 0.4822(4) 0.0498(14) Uani 1 1 d . . . . .
H01P H 0.621210 0.404098 0.424527 0.075 Uiso 1 1 calc R U . . .
H01Q H 0.543206 0.400092 0.499144 0.075 Uiso 1 1 calc R U . . .
H01R H 0.605676 0.331045 0.510007 0.075 Uiso 1 1 calc R U . . .
C01M C 0.8884(3) 0.4035(3) 0.0081(3) 0.0429(12) Uani 1 1 d . . . . .
C01N C 0.7065(4) 0.0376(3) 0.6808(4) 0.0594(18) Uani 1 1 d . . . . .
H01S H 0.751307 0.017915 0.648667 0.089 Uiso 1 1 calc R U . . .
H01T H 0.657019 0.010074 0.699342 0.089 Uiso 1 1 calc R U . . .
H01U H 0.717567 0.029969 0.726897 0.089 Uiso 1 1 calc R U . . .
C01O C 0.9706(3) 0.7145(3) 0.4953(3) 0.0445(13) Uani 1 1 d . . . . .
H7 H 0.967069 0.764066 0.496080 0.053 Uiso 1 1 calc R U . . .
HA H 1.022928 0.712709 0.454906 0.053 Uiso 1 1 calc R U . . .
C01P C 1.0344(4) 0.8498(3) -0.0811(4) 0.0498(14) Uani 1 1 d . . . . .
H17 H 1.022135 0.897417 -0.075425 0.060 Uiso 1 1 calc R U . . .
HB H 1.089504 0.854177 -0.120334 0.060 Uiso 1 1 calc R U . . .
C01Q C 0.8113(3) 0.3563(3) -0.0562(3) 0.0415(12) Uani 1 1 d . . . . .
C01R C 0.8333(4) 0.2244(3) 0.7075(4) 0.0525(14) Uani 1 1 d . . . . .
H01V H 0.887059 0.226265 0.707129 0.079 Uiso 1 1 calc R U . . .
H01W H 0.793152 0.235551 0.749807 0.079 Uiso 1 1 calc R U . . .
H01Y H 0.829811 0.262627 0.655870 0.079 Uiso 1 1 calc R U . . .
C01T C 0.9973(3) 0.0709(3) 0.6004(3) 0.0398(12) Uani 1 1 d . . . . .
H01 H 1.045060 0.043325 0.605354 0.048 Uiso 1 1 calc R U . . .
C01U C 1.0280(4) 0.7817(3) -0.0018(4) 0.0486(14) Uani 1 1 d . . . . .
H18 H 1.033376 0.733761 -0.006377 0.058 Uiso 1 1 calc R U . . .
HC H 1.071705 0.783658 0.014518 0.058 Uiso 1 1 calc R U . . .
C01V C 0.9187(4) 0.8809(3) -0.2046(3) 0.0498(14) Uani 1 1 d . . . . .
H19 H 0.921047 0.919879 -0.258768 0.060 Uiso 1 1 calc R U . . .
HD H 0.930630 0.830346 -0.204052 0.060 Uiso 1 1 calc R U . . .
C01W C 0.8175(3) 0.4653(3) 0.5636(3) 0.0378(11) Uani 1 1 d . . . . .
H1 H 0.776282 0.424224 0.589711 0.045 Uiso 1 1 calc R U . . .
C01X C 0.9039(4) -0.0646(3) 0.2051(3) 0.0468(13) Uani 1 1 d . . . . .
H01X H 0.948416 -0.094753 0.216573 0.056 Uiso 1 1 calc R U . . .
C01Y C 0.7681(4) 0.3879(3) 0.1736(4) 0.0539(15) Uani 1 1 d . . . . .
H01G H 0.812619 0.423597 0.149647 0.081 Uiso 1 1 calc R U . . .
H01I H 0.749527 0.365457 0.231836 0.081 Uiso 1 1 calc R U . . .
H01J H 0.723818 0.415411 0.155492 0.081 Uiso 1 1 calc R U . . .
C01Z C 0.8779(4) 0.4043(3) -0.1044(3) 0.0460(13) Uani 1 1 d . . . . .
C020 C 0.6087(4) 0.1734(4) 0.6868(4) 0.0582(16) Uani 1 1 d . . . . .
H02I H 0.622734 0.166280 0.731146 0.087 Uiso 1 1 calc R U . . .
H02J H 0.560542 0.143029 0.707797 0.087 Uiso 1 1 calc R U . . .
H02K H 0.598179 0.227680 0.656619 0.087 Uiso 1 1 calc R U . . .
C022 C 0.6821(3) 0.2078(3) 0.4626(3) 0.0400(12) Uani 1 1 d . . . . .
H022 H 0.722491 0.243192 0.445273 0.048 Uiso 1 1 calc R U . . .
C023 C 0.8478(4) 0.7496(3) 0.3767(3) 0.0499(14) Uani 1 1 d . . . . .
H9 H 0.854564 0.785590 0.320456 0.060 Uiso 1 1 calc R U . . .
HE H 0.852758 0.696785 0.383183 0.060 Uiso 1 1 calc R U . . .
C024 C 0.8803(4) 0.5946(3) 0.7102(3) 0.0486(14) Uani 1 1 d . . . . .
H10 H 0.922936 0.597033 0.727658 0.058 Uiso 1 1 calc R U . . .
HF H 0.884358 0.544992 0.709338 0.058 Uiso 1 1 calc R U . . .
C025 C 0.9680(4) 0.1936(4) 0.3734(3) 0.0569(16) Uani 1 1 d . . . . .
H02L H 0.993860 0.230785 0.375903 0.085 Uiso 1 1 calc R U . . .
H02M H 0.951867 0.219347 0.326644 0.085 Uiso 1 1 calc R U . . .
H02N H 1.005760 0.152691 0.369300 0.085 Uiso 1 1 calc R U . . .
C026 C 0.9142(4) 0.6573(3) -0.0713(4) 0.0526(14) Uani 1 1 d . . . . .
H20 H 0.938137 0.609843 -0.039716 0.063 Uiso 1 1 calc R U . . .
HG H 0.949991 0.700524 -0.091860 0.063 Uiso 1 1 calc R U . . .
C027 C 0.8173(4) 0.1450(3) 0.7227(3) 0.0439(12) Uani 1 1 d . . . . .
H027 H 0.761432 0.144430 0.724807 0.053 Uiso 1 1 calc R U . . .
C029 C 0.7172(4) 0.6126(3) 0.0875(4) 0.0577(16) Uani 1 1 d . . . . .
H21 H 0.691312 0.661667 0.064572 0.087 Uiso 1 1 calc R U . . .
HH H 0.735978 0.611461 0.126552 0.087 Uiso 1 1 calc R U . . .
HI H 0.678477 0.570743 0.113755 0.087 Uiso 1 1 calc R U . . .
C02A C 0.6613(4) 0.5865(4) 0.7991(3) 0.0552(15) Uani 1 1 d . . . . .
H11 H 0.645471 0.637584 0.796607 0.066 Uiso 1 1 calc R U . . .
HJ H 0.658542 0.549822 0.854084 0.066 Uiso 1 1 calc R U . . .
C02B C 0.5565(3) 0.5987(3) 0.6742(4) 0.0505(14) Uani 1 1 d . . . . .
H12 H 0.502420 0.582233 0.715601 0.061 Uiso 1 1 calc R U . . .
HK H 0.581765 0.555360 0.662947 0.061 Uiso 1 1 calc R U . . .
C02C C 0.6347(4) 0.4397(3) 0.0546(4) 0.0492(14) Uani 1 1 d . . . . .
H02A H 0.670808 0.452489 0.071990 0.074 Uiso 1 1 calc R U . . .
H02B H 0.582656 0.464185 0.068183 0.074 Uiso 1 1 calc R U . . .
H02C H 0.658132 0.458140 -0.003244 0.074 Uiso 1 1 calc R U . . .
C02D C 0.5931(4) 0.1626(3) 0.4312(4) 0.0491(14) Uani 1 1 d . . . . .
H02O H 0.572971 0.166136 0.393514 0.059 Uiso 1 1 calc R U . . .
C02E C 0.8597(5) 0.0935(4) 0.4522(4) 0.0630(18) Uani 1 1 d . . . . .
H02P H 0.898664 0.051820 0.457031 0.094 Uiso 1 1 calc R U . . .
H02Q H 0.848780 0.111070 0.403407 0.094 Uiso 1 1 calc R U . . .
H02R H 0.809751 0.075078 0.498495 0.094 Uiso 1 1 calc R U . . .
C02F C 0.9787(4) 0.8998(3) -0.1829(3) 0.0496(14) Uani 1 1 d . . . . .
H22 H 1.032885 0.905711 -0.223965 0.059 Uiso 1 1 calc R U . . .
HL H 0.964473 0.948461 -0.179254 0.059 Uiso 1 1 calc R U . . .
C1CA C 0.5781(4) 0.2971(3) 0.2159(4) 0.0548(15) Uani 1 1 d . . . . .
H1CA H 0.579535 0.241053 0.242567 0.082 Uiso 1 1 calc R U . . .
H1CB H 0.522392 0.314058 0.231785 0.082 Uiso 1 1 calc R U . . .
H1CC H 0.610114 0.317505 0.231172 0.082 Uiso 1 1 calc R U . . .
C02H C 0.7726(4) 0.3293(3) -0.0926(3) 0.0514(14) Uani 1 1 d . . . . .
H02H H 0.736485 0.284674 -0.048780 0.062 Uiso 0.5 1 calc R U P C 1
H02D H 0.718366 0.310823 -0.050416 0.062 Uiso 0.5 1 calc R U P D 2
C02J C 0.9121(5) 0.6519(4) -0.1407(4) 0.0675(19) Uani 1 1 d . . . . .
H23 H 0.966984 0.647808 -0.174721 0.101 Uiso 1 1 calc R U . . .
HM H 0.886993 0.697835 -0.171542 0.101 Uiso 1 1 calc R U . . .
HN H 0.880872 0.606509 -0.121175 0.101 Uiso 1 1 calc R U . . .
C02K C 0.7239(5) 0.7390(3) 0.2239(4) 0.066(2) Uani 1 1 d . . . . .
H24 H 0.725814 0.789767 0.220688 0.079 Uiso 1 1 calc R U . . .
HO H 0.715333 0.699518 0.279546 0.079 Uiso 1 1 calc R U . . .
C02L C 0.6067(4) 0.5615(3) 0.7772(4) 0.0568(16) Uani 1 1 d . . . . .
H13 H 0.626285 0.513350 0.773667 0.068 Uiso 1 1 calc R U . . .
HP H 0.552149 0.551940 0.818466 0.068 Uiso 1 1 calc R U . . .
C02M C 0.7790(4) 0.8644(3) -0.1652(4) 0.0531(15) Uani 1 1 d . . . . .
H25 H 0.779818 0.809848 -0.152640 0.064 Uiso 1 1 calc R U . . .
HQ H 0.787570 0.896179 -0.222584 0.064 Uiso 1 1 calc R U . . .
C02N C 0.7005(4) 0.8830(3) -0.1161(4) 0.0561(15) Uani 1 1 d . . . . .
H26 H 0.701064 0.936674 -0.126275 0.067 Uiso 1 1 calc R U . . .
HR H 0.656823 0.876983 -0.130257 0.067 Uiso 1 1 calc R U . . .
C02O C 0.8032(5) 0.5130(3) 0.2511(5) 0.073(2) Uani 1 1 d . . . . .
H02S H 0.769120 0.549666 0.268597 0.109 Uiso 1 1 calc R U . . .
H02T H 0.773756 0.491408 0.234623 0.109 Uiso 1 1 calc R U . . .
H02U H 0.851853 0.539225 0.206102 0.109 Uiso 1 1 calc R U . . .
C02P C 0.7761(4) 0.5312(3) 0.5797(4) 0.0558(15) Uani 1 1 d . . . . .
H02V H 0.815719 0.571077 0.557655 0.084 Uiso 1 1 calc R U . . .
H02W H 0.750082 0.513052 0.637395 0.084 Uiso 1 1 calc R U . . .
H02X H 0.735483 0.552246 0.554654 0.084 Uiso 1 1 calc R U . . .
C02Q C 0.8000(4) 0.6008(3) 0.7668(3) 0.0514(14) Uani 1 1 d . . . . .
H14 H 0.794107 0.561411 0.821912 0.062 Uiso 1 1 calc R U . . .
HS H 0.794214 0.651850 0.764886 0.062 Uiso 1 1 calc R U . . .
C02R C 0.8813(4) 0.4325(3) 0.6015(3) 0.0500(14) Uani 1 1 d . . . . .
H02Y H 0.909343 0.391048 0.588847 0.075 Uiso 1 1 calc R U . . .
HT H 0.855771 0.412385 0.659412 0.075 Uiso 1 1 calc R U . . .
HU H 0.919941 0.472888 0.580520 0.075 Uiso 1 1 calc R U . . .
C02S C 0.7083(4) 0.7520(3) 0.4062(4) 0.0576(16) Uani 1 1 d . . . . .
H15 H 0.716282 0.704552 0.400357 0.069 Uiso 1 1 calc R U . . .
HV H 0.710826 0.795978 0.354133 0.069 Uiso 1 1 calc R U . . .
C02T C 0.5332(3) 0.3153(3) 0.0849(3) 0.069(2) Uani 1 1 d G . . . .
C3AA C 0.5291(4) 0.3541(4) 0.0090(3) 0.057(3) Uani 0.5 1 d G U P E 1
H3AA H 0.571311 0.387961 -0.034310 0.068 Uiso 0.5 1 calc R U P E 1
C4AA C 0.4632(5) 0.3433(5) -0.0034(4) 0.063(3) Uani 0.5 1 d G U P E 1
H4AA H 0.460378 0.369764 -0.055190 0.076 Uiso 0.5 1 calc R U P E 1
C1BA C 0.4014(4) 0.2937(4) 0.0601(5) 0.052(3) Uani 0.5 1 d G U P E 1
H1BA H 0.356380 0.286264 0.051608 0.063 Uiso 0.5 1 calc R U P E 1
C6AA C 0.4055(3) 0.2549(4) 0.1359(4) 0.042(2) Uani 0.5 1 d G U P E 1
H6AA H 0.363312 0.220959 0.179285 0.050 Uiso 0.5 1 calc R U P E 1
C7AA C 0.4714(4) 0.2657(3) 0.1483(3) 0.0289(18) Uani 0.5 1 d G U P E 1
H7AA H 0.474243 0.239155 0.200166 0.035 Uiso 0.5 1 calc R U P E 1
C02U C 0.8633(5) 0.7283(3) 0.1911(4) 0.0631(18) Uani 1 1 d . . . . .
H27 H 0.857298 0.687106 0.245530 0.076 Uiso 1 1 calc R U . . .
HW H 0.864162 0.778040 0.190341 0.076 Uiso 1 1 calc R U . . .
C02V C 0.6544(4) 0.5407(3) 0.4454(4) 0.0518(15) Uani 1 1 d . . . . .
H02Z H 0.684591 0.566229 0.457544 0.078 Uiso 1 1 calc R U . . .
HX H 0.598448 0.557592 0.457917 0.078 Uiso 1 1 calc R U . . .
HY H 0.678372 0.553771 0.388666 0.078 Uiso 1 1 calc R U . . .
C02W C 0.6693(4) -0.0278(4) 0.3686(4) 0.0664(18) Uani 1 1 d . . . . .
H02E H 0.639509 -0.043085 0.347192 0.100 Uiso 1 1 calc R U . . .
H02F H 0.631778 -0.008408 0.405230 0.100 Uiso 1 1 calc R U . . .
H02G H 0.697583 -0.072174 0.397302 0.100 Uiso 1 1 calc R U . . .
C02X C 0.6511(4) 0.2140(3) 0.4088(4) 0.0497(14) Uani 1 1 d . . . . .
H02 H 0.669673 0.253895 0.355632 0.060 Uiso 1 1 calc R U . . .
C02Y C 0.8854(4) 0.3956(3) 0.2946(4) 0.0597(17) Uani 1 1 d . . . . .
H2 H 0.936436 0.422596 0.256553 0.090 Uiso 1 1 calc R U . . .
HZ H 0.864454 0.376430 0.269430 0.090 Uiso 1 1 calc R U . . .
H28 H 0.893970 0.352429 0.341599 0.090 Uiso 1 1 calc R U . . .
C02Z C 0.9108(4) 0.7646(3) 0.3973(3) 0.0549(15) Uani 1 1 d . . . . .
H16 H 0.964485 0.764095 0.358002 0.066 Uiso 1 1 calc R U . . .
H29 H 0.902861 0.815808 0.395390 0.066 Uiso 1 1 calc R U . . .
C030 C 0.5498(4) 0.6662(3) 0.5995(4) 0.0556(15) Uani 1 1 d . . . . .
H03N H 0.513334 0.653459 0.581679 0.067 Uiso 1 1 calc R U . . .
H03O H 0.527747 0.710730 0.609637 0.067 Uiso 1 1 calc R U . . .
C032 C 0.7867(4) 0.6032(3) 0.0230(4) 0.0673(19) Uani 1 1 d . . . . .
H03R H 0.816001 0.555959 0.046273 0.081 Uiso 1 1 calc R U . . .
H03S H 0.767416 0.598509 -0.013477 0.081 Uiso 1 1 calc R U . . .
C033 C 0.6220(4) -0.0682(3) 0.2081(4) 0.0572(16) Uani 1 1 d . . . . .
H03A H 0.662287 -0.084442 0.169934 0.086 Uiso 1 1 calc R U . . .
H03B H 0.568739 -0.086242 0.221428 0.086 Uiso 1 1 calc R U . . .
H03C H 0.634644 -0.089825 0.256584 0.086 Uiso 1 1 calc R U . . .
C034 C 0.7728(4) 0.0620(5) 0.3342(5) 0.071(2) Uani 1 1 d . . . . .
H03D H 0.802590 0.019394 0.362959 0.107 Uiso 1 1 calc R U . . .
H03E H 0.733053 0.080304 0.370815 0.107 Uiso 1 1 calc R U . . .
H03F H 0.810143 0.103732 0.290409 0.107 Uiso 1 1 calc R U . . .
C035 C 0.8207(4) 0.0847(4) 0.8046(3) 0.0599(16) Uani 1 1 d . . . . .
H03J H 0.806707 0.034241 0.815644 0.090 Uiso 1 1 calc R U . . .
H03K H 0.782557 0.098071 0.845989 0.090 Uiso 1 1 calc R U . . .
H03L H 0.875147 0.083410 0.804298 0.090 Uiso 1 1 calc R U . . .
C036 C 0.6287(4) 0.7493(4) 0.4674(4) 0.0628(17) Uani 1 1 d . . . . .
H03P H 0.620212 0.796369 0.473835 0.075 Uiso 1 1 calc R U . . .
H03Q H 0.585535 0.745189 0.451427 0.075 Uiso 1 1 calc R U . . .
C037 C 0.6022(4) 0.7986(4) 0.0992(4) 0.0685(18) Uani 1 1 d . . . . .
H03T H 0.553821 0.813719 0.133660 0.082 Uiso 1 1 calc R U . . .
H03U H 0.591173 0.748596 0.105690 0.082 Uiso 1 1 calc R U . . .
C038 C 0.9409(5) 0.7183(3) 0.1322(4) 0.0621(18) Uani 1 1 d . . . . .
H03V H 0.986176 0.714568 0.149059 0.074 Uiso 1 1 calc R U . . .
H03W H 0.938618 0.670563 0.129587 0.074 Uiso 1 1 calc R U . . .
C039 C 0.6565(5) 0.7363(4) 0.2010(4) 0.0627(17) Uani 1 1 d . . . . .
H03X H 0.653445 0.684994 0.205991 0.075 Uiso 1 1 calc R U . . .
H03Y H 0.604999 0.745879 0.236968 0.075 Uiso 1 1 calc R U . . .
C03B C 0.8633(4) 0.2808(4) 0.1803(4) 0.0576(16) Uani 1 1 d . . . . .
H03G H 0.881262 0.239163 0.165516 0.086 Uiso 1 1 calc R U . . .
H03H H 0.842938 0.259501 0.238490 0.086 Uiso 1 1 calc R U . . .
H03I H 0.908486 0.315606 0.157012 0.086 Uiso 1 1 calc R U . . .
C03C C 0.5028(2) 0.3930(3) 0.7686(2) 0.075(2) Uani 1 1 d G . . . .
H03M H 0.470922 0.385888 0.821026 0.089 Uiso 1 1 calc R U . . .
C028 C 0.5777(3) 0.3591(2) 0.75401(19) 0.0611(17) Uani 1 1 d G . . . .
H028 H 0.597133 0.328788 0.796460 0.073 Uiso 1 1 calc R U . . .
C021 C 0.62434(18) 0.3695(2) 0.6773(2) 0.0521(14) Uani 1 1 d G . . . .
H021 H 0.675583 0.346325 0.667331 0.063 Uiso 1 1 calc R U . . .
C1 C 0.59597(19) 0.4138(2) 0.61519(18) 0.0440(13) Uani 1 1 d G . . . .
C02I C 0.5210(2) 0.4478(2) 0.6298(3) 0.0588(17) Uani 1 1 d G . . . .
H3 H 0.501613 0.478062 0.587332 0.071 Uiso 1 1 calc R U . . .
C031 C 0.47440(18) 0.4373(2) 0.7065(3) 0.074(2) Uani 1 1 d G . . . .
H031 H 0.423161 0.460526 0.716461 0.089 Uiso 1 1 calc R U . . .
C03D C 0.6213(4) 0.8568(4) 0.0152(4) 0.0686(18) Uani 1 1 d . . . . .
H03Z H 0.574088 0.864707 -0.000318 0.082 Uiso 1 1 calc R U . . .
H30 H 0.634770 0.906114 0.008524 0.082 Uiso 1 1 calc R U . . .
C8CA C 0.5986(11) 0.1582(9) -0.0925(11) 0.047(4) Uani 0.5 1 d . . P F 1
H8CA H 0.596263 0.183175 -0.144456 0.056 Uiso 0.5 1 calc R U P F 1
C9CA C 0.6112(12) 0.0800(12) -0.0559(12) 0.051(4) Uani 0.5 1 d . . P F 1
H9CA H 0.616317 0.050602 -0.082400 0.061 Uiso 0.5 1 calc R U P F 1
C0DA C 0.6166(10) 0.0438(7) 0.0211(9) 0.054(3) Uani 0.5 1 d . . P F 1
H0DA H 0.625388 -0.009853 0.043608 0.065 Uiso 0.5 1 calc R U P F 1
C1DA C 0.5933(9) 0.1621(5) 0.0236(7) 0.053(3) Uani 0.5 1 d . . P F 1
H1DA H 0.584893 0.191051 0.051277 0.064 Uiso 0.5 1 calc R U P F 1
C5 C 0.5896(10) 0.1986(7) -0.0523(8) 0.064(4) Uani 0.5 1 d . . P F 1
H5 H 0.580737 0.252215 -0.076348 0.077 Uiso 0.5 1 calc R U P F 1
C1AA C 0.6548(10) 0.1277(9) -0.0039(9) 0.074(4) Uani 0.5 1 d . . P F 2
H1AA H 0.695979 0.151906 -0.004926 0.089 Uiso 0.5 1 calc R U P F 2
C2AA C 0.5541(15) 0.0527(11) -0.0131(14) 0.087(6) Uani 0.5 1 d . . P F 2
H2AA H 0.521571 0.022859 -0.016019 0.104 Uiso 0.5 1 calc R U P F 2
C0AA C 0.5611(12) 0.0308(9) 0.0599(14) 0.082(6) Uani 0.5 1 d . . P F 2
H0AA H 0.534103 -0.013640 0.106145 0.098 Uiso 0.5 1 calc R U P F 2
C6 C 0.6458(10) 0.1491(13) -0.0755(9) 0.093(6) Uani 0.5 1 d . . P F 2
H6 H 0.678563 0.189035 -0.123246 0.111 Uiso 0.5 1 calc R U P F 2
C8 C 0.5915(17) 0.1140(18) -0.0779(14) 0.084(10) Uani 0.5 1 d . . P F 2
H8 H 0.580181 0.132843 -0.125199 0.101 Uiso 0.5 1 calc R U P F 2
C5AA C 0.4313(9) 0.2972(8) 0.0222(9) 0.063(3) Uani 0.5 1 d . U P E 2
H5AA H 0.387213 0.285458 0.015564 0.075 Uiso 0.5 1 calc R U P E 2
C2BA C 0.5572(10) 0.2624(9) 0.0451(10) 0.076(3) Uani 0.5 1 d . U P E 2
H2BA H 0.608926 0.240039 0.035553 0.091 Uiso 0.5 1 calc R U P E 2
C0BA C 0.4922(9) 0.3686(8) 0.0466(9) 0.067(3) Uani 0.5 1 d . U P E 2
H0BA H 0.504704 0.420236 0.028628 0.080 Uiso 0.5 1 calc R U P E 2
C8AA C 0.4985(9) 0.2485(9) 0.0233(10) 0.078(3) Uani 0.5 1 d . U P E 2
H8AA H 0.504313 0.208076 0.009901 0.093 Uiso 0.5 1 calc R U P E 2
C9AA C 0.4299(9) 0.3546(8) 0.0299(9) 0.061(3) Uani 0.5 1 d . U P E 2
H9AA H 0.386877 0.389651 0.024599 0.073 Uiso 0.5 1 calc R U P E 2
C4BA C 0.7224(9) 0.3924(7) -0.1344(9) 0.053(3) Uani 0.5 1 d . U P G 1
H4BA H 0.679938 0.406779 -0.095828 0.080 Uiso 0.5 1 calc R U P G 1
H4BB H 0.698095 0.374144 -0.157908 0.080 Uiso 0.5 1 calc R U P G 1
H4BC H 0.756702 0.437077 -0.176609 0.080 Uiso 0.5 1 calc R U P G 1
C3BA C 0.8408(7) 0.3015(7) -0.1515(7) 0.049(3) Uani 0.5 1 d . U P G 1
H3BA H 0.878306 0.343978 -0.193258 0.074 Uiso 0.5 1 calc R U P G 1
H3BB H 0.816476 0.284530 -0.175905 0.074 Uiso 0.5 1 calc R U P G 1
H3BC H 0.869901 0.258919 -0.121712 0.074 Uiso 0.5 1 calc R U P G 1
C5BA C 0.8063(9) 0.2630(8) -0.1030(9) 0.068(4) Uani 0.5 1 d . U P G 2
H5BA H 0.861492 0.274416 -0.141396 0.103 Uiso 0.5 1 calc R U P G 2
H5BB H 0.774061 0.248619 -0.122986 0.103 Uiso 0.5 1 calc R U P G 2
H5BC H 0.806319 0.220518 -0.051745 0.103 Uiso 0.5 1 calc R U P G 2
C9 C 0.7529(10) 0.3916(9) -0.1646(10) 0.067(4) Uani 0.5 1 d . U P G 2
H9A H 0.719287 0.430432 -0.150624 0.100 Uiso 0.5 1 calc R U P G 2
H9B H 0.723928 0.368816 -0.180535 0.100 Uiso 0.5 1 calc R U P G 2
H9C H 0.802815 0.415523 -0.208952 0.100 Uiso 0.5 1 calc R U P G 2
O1 O 0.7273(8) 0.8350(6) 0.5873(7) 0.040(2) Uani 0.5 1 d . . P H 1
C7BA C 0.6620(6) 0.8832(6) 0.6017(7) 0.0682(13) Uani 0.7 1 d . . P H 1
H7BA H 0.677684 0.936463 0.560009 0.082 Uiso 0.7 1 calc R U P H 1
H7BB H 0.651827 0.881149 0.653583 0.082 Uiso 0.7 1 calc R U P H 1
C8BA C 0.8008(6) 0.8586(6) 0.5815(7) 0.0682(13) Uani 0.7 1 d . . P H 1
H8BA H 0.845126 0.829427 0.559929 0.082 Uiso 0.7 1 calc R U P H 1
H8BB H 0.810181 0.913308 0.541806 0.082 Uiso 0.7 1 calc R U P H 1
C6BA C 0.5869(8) 0.8646(6) 0.6028(9) 0.0682(13) Uani 0.7 1 d . . P H 1
H6BA H 0.595141 0.869103 0.550707 0.102 Uiso 0.7 1 calc R U P H 1
H6BB H 0.545009 0.900226 0.614273 0.102 Uiso 0.7 1 calc R U P H 1
H6BC H 0.570183 0.812100 0.644104 0.102 Uiso 0.7 1 calc R U P H 1
C9BA C 0.8063(6) 0.8504(6) 0.6507(7) 0.0682(13) Uani 0.7 1 d . . P H 1
H9BA H 0.861344 0.861838 0.639976 0.102 Uiso 0.7 1 calc R U P H 1
H9BB H 0.792028 0.797721 0.692701 0.102 Uiso 0.7 1 calc R U P H 1
H9BC H 0.769274 0.885896 0.667991 0.102 Uiso 0.7 1 calc R U P H 1
O3CA O 0.7063(14) 0.8117(11) 0.6192(14) 0.112(8) Uani 0.5 1 d . . P H 2
C2CA C 0.6217(14) 0.8064(13) 0.6868(16) 0.0682(13) Uani 0.3 1 d . . P H 2
H2CA H 0.613570 0.842798 0.708589 0.082 Uiso 0.3 1 calc R U P H 2
H2CB H 0.602295 0.753994 0.728734 0.082 Uiso 0.3 1 calc R U P H 2
C40 C 0.5973(19) 0.8398(15) 0.603(2) 0.0682(13) Uani 0.3 1 d . . P H 2
H40A H 0.556170 0.806310 0.614001 0.102 Uiso 0.3 1 calc R U P H 2
H40B H 0.645282 0.840145 0.558586 0.102 Uiso 0.3 1 calc R U P H 2
H40C H 0.576445 0.891923 0.589286 0.102 Uiso 0.3 1 calc R U P H 2
C3CA C 0.8008(14) 0.8832(13) 0.5223(16) 0.0682(13) Uani 0.3 1 d . . P H 2
H3CA H 0.795766 0.863251 0.489125 0.102 Uiso 0.3 1 calc R U P H 2
H3CB H 0.839996 0.852748 0.547083 0.102 Uiso 0.3 1 calc R U P H 2
H3CC H 0.818867 0.936712 0.489135 0.102 Uiso 0.3 1 calc R U P H 2
C0CA C 0.7308(15) 0.8788(17) 0.5781(16) 0.0682(13) Uani 0.3 1 d . . P H 2
H0CA H 0.735990 0.898009 0.612338 0.082 Uiso 0.3 1 calc R U P H 2
H0CB H 0.691734 0.911359 0.553257 0.082 Uiso 0.3 1 calc R U P H 2
C4CA C 0.815(2) -0.052(2) 0.0293(18) 0.056(8) Uani 0.5 1 d . . P I 1
H4CA H 0.861933 -0.084286 0.034585 0.085 Uiso 0.5 1 calc R U P I 1
H4CB H 0.813019 -0.034945 -0.023599 0.085 Uiso 0.5 1 calc R U P I 1
H4CC H 0.765973 -0.081674 0.070340 0.085 Uiso 0.5 1 calc R U P I 1
C5CA C 0.8689(15) 0.0900(11) -0.0265(14) 0.050(5) Uani 0.5 1 d . . P I 1
H5CA H 0.856704 0.129694 -0.008848 0.075 Uiso 0.5 1 calc R U P I 1
H5CB H 0.855248 0.108503 -0.074023 0.075 Uiso 0.5 1 calc R U P I 1
H5CC H 0.926228 0.078130 -0.039129 0.075 Uiso 0.5 1 calc R U P I 1
C7CA C 0.8920(15) 0.0654(11) -0.0298(16) 0.050(5) Uani 0.5 1 d . . P I 2
H7CA H 0.902178 0.106621 -0.021594 0.074 Uiso 0.5 1 calc R U P I 2
H7CB H 0.881116 0.087455 -0.079357 0.074 Uiso 0.5 1 calc R U P I 2
H7CC H 0.939146 0.032426 -0.033367 0.074 Uiso 0.5 1 calc R U P I 2
C6CA C 0.842(2) -0.0431(19) 0.013(2) 0.068(9) Uani 0.5 1 d . . P I 2
H6CA H 0.899274 -0.054280 0.001550 0.102 Uiso 0.5 1 calc R U P I 2
H6CB H 0.830077 -0.025352 -0.035727 0.102 Uiso 0.5 1 calc R U P I 2
H6CC H 0.810481 -0.089627 0.054894 0.102 Uiso 0.5 1 calc R U P I 2
H01K H 0.953(4) 0.462(3) -0.105(3) 0.045(16) Uiso 1 1 d . . . . .
H01Z H 0.907(3) 0.423(3) -0.164(3) 0.034(13) Uiso 1 1 d . . . . .
H01M H 0.919(4) 0.426(4) 0.027(4) 0.08(2) Uiso 1 1 d . . . . .

loop_
_atom_site_aniso_label
_atom_site_aniso_U_11
_atom_site_aniso_U_22
_atom_site_aniso_U_33
_atom_site_aniso_U_23
_atom_site_aniso_U_13
_atom_site_aniso_U_12
Fe1 0.0334(4) 0.0230(3) 0.0358(4) -0.0104(3) -0.0157(3) 0.0002(3)
Fe2 0.0456(4) 0.0218(3) 0.0342(4) -0.0097(3) -0.0185(3) 0.0006(3)
K1 0.0459(7) 0.0318(5) 0.0375(6) -0.0149(4) -0.0182(5) 0.0015(4)
K2 0.0527(7) 0.0322(5) 0.0360(6) -0.0138(5) -0.0164(5) -0.0039(5)
Si4 0.0415(8) 0.0251(6) 0.0406(8) -0.0122(6) -0.0126(6) -0.0025(5)
Si2 0.0435(8) 0.0304(7) 0.0366(8) -0.0059(6) -0.0183(7) -0.0082(6)
Si3 0.0450(8) 0.0279(6) 0.0463(8) -0.0141(6) -0.0267(7) 0.0037(6)
Si1 0.0339(8) 0.0314(7) 0.0587(9) -0.0220(6) -0.0241(7) 0.0054(5)
O009 0.048(2) 0.0362(18) 0.039(2) -0.0122(15) -0.0203(18) 0.0024(15)
O00A 0.049(2) 0.0359(18) 0.048(2) -0.0199(16) -0.0124(18) -0.0043(16)
O00B 0.051(2) 0.0345(18) 0.038(2) -0.0083(15) -0.0201(17) -0.0063(16)
O00C 0.050(2) 0.0330(18) 0.041(2) -0.0051(15) -0.0211(18) -0.0062(16)
N3 0.043(2) 0.0257(19) 0.036(2) -0.0136(17) -0.0186(19) 0.0023(17)
N1 0.032(2) 0.0250(19) 0.043(2) -0.0138(17) -0.0189(19) 0.0025(16)
O00F 0.055(2) 0.045(2) 0.043(2) -0.0122(17) -0.0259(19) -0.0053(17)
O00G 0.047(2) 0.046(2) 0.0342(19) -0.0167(16) -0.0141(17) 0.0020(16)
O00H 0.072(3) 0.0330(18) 0.049(2) -0.0138(17) -0.035(2) 0.0095(17)
O00I 0.050(2) 0.043(2) 0.058(2) -0.0214(19) -0.022(2) 0.0021(17)
O00J 0.044(2) 0.0391(19) 0.051(2) -0.0179(17) -0.0150(18) 0.0016(16)
O00K 0.061(3) 0.0377(19) 0.042(2) -0.0152(16) -0.0238(19) -0.0007(17)
O00L 0.051(2) 0.042(2) 0.054(2) -0.0161(17) -0.029(2) 0.0023(17)
O00M 0.083(3) 0.036(2) 0.040(2) -0.0157(17) -0.027(2) 0.0084(19)
N4 0.037(2) 0.0245(19) 0.039(2) -0.0113(17) -0.0157(19) 0.0035(16)
O00O 0.069(3) 0.047(2) 0.051(3) -0.0208(19) -0.013(2) 0.000(2)
N2 0.042(2) 0.0240(18) 0.036(2) -0.0086(16) -0.0193(19) -0.0017(16)
C00Q 0.032(3) 0.022(2) 0.043(3) -0.013(2) -0.020(2) 0.0060(18)
C00R 0.033(3) 0.029(2) 0.036(3) -0.0153(19) -0.018(2) 0.0054(19)
C00S 0.040(3) 0.023(2) 0.038(3) -0.0092(19) -0.020(2) -0.0021(19)
C00T 0.046(3) 0.028(2) 0.034(3) -0.014(2) -0.019(2) 0.004(2)
C00U 0.045(3) 0.029(2) 0.033(3) -0.007(2) -0.020(2) -0.008(2)
C3 0.046(3) 0.022(2) 0.036(3) -0.0088(19) -0.020(2) 0.005(2)
C00W 0.049(3) 0.026(2) 0.046(3) -0.015(2) -0.025(3) 0.009(2)
C00X 0.043(3) 0.027(2) 0.040(3) -0.014(2) -0.015(2) -0.001(2)
C00Y 0.041(3) 0.029(2) 0.042(3) -0.016(2) -0.024(2) 0.010(2)
C00Z 0.037(3) 0.031(2) 0.047(3) -0.017(2) -0.021(2) 0.001(2)
C010 0.040(3) 0.034(2) 0.038(3) -0.008(2) -0.022(2) -0.002(2)
C011 0.045(3) 0.021(2) 0.034(3) -0.0061(19) -0.014(2) -0.0036(19)
C012 0.045(3) 0.025(2) 0.035(3) -0.008(2) -0.016(2) 0.000(2)
C013 0.045(3) 0.029(2) 0.042(3) -0.013(2) -0.012(3) 0.005(2)
C015 0.051(3) 0.036(3) 0.031(3) -0.012(2) -0.015(2) 0.000(2)
C016 0.044(3) 0.033(2) 0.033(3) -0.012(2) -0.019(2) 0.005(2)
C017 0.046(3) 0.036(3) 0.045(3) -0.019(2) -0.022(3) 0.004(2)
C2 0.040(3) 0.029(2) 0.041(3) -0.012(2) -0.022(2) 0.003(2)
C019 0.041(3) 0.030(2) 0.045(3) -0.012(2) -0.019(2) 0.000(2)
C01A 0.045(3) 0.032(2) 0.041(3) -0.017(2) -0.015(2) 0.004(2)
C01B 0.043(3) 0.039(3) 0.055(3) -0.022(2) -0.022(3) 0.005(2)
C01C 0.041(3) 0.028(2) 0.038(3) -0.013(2) -0.019(2) 0.003(2)
C01D 0.045(3) 0.035(3) 0.036(3) -0.013(2) -0.018(2) -0.004(2)
C4 0.039(3) 0.054(3) 0.050(3) -0.023(3) -0.016(3) -0.007(3)
C01F 0.052(3) 0.042(3) 0.047(3) -0.026(2) -0.028(3) 0.014(2)
C01G 0.057(4) 0.043(3) 0.054(4) -0.011(3) -0.030(3) -0.009(3)
C01H 0.058(4) 0.034(3) 0.042(3) -0.009(2) -0.026(3) -0.001(2)
C01I 0.051(4) 0.051(3) 0.068(4) -0.019(3) -0.033(3) -0.009(3)
C01J 0.042(3) 0.046(3) 0.052(3) -0.017(3) -0.011(3) 0.003(2)
C01K 0.048(3) 0.031(3) 0.046(3) -0.007(2) -0.015(3) -0.002(2)
C01L 0.042(3) 0.046(3) 0.075(4) -0.030(3) -0.032(3) 0.005(2)
C01M 0.048(3) 0.033(3) 0.046(3) -0.014(2) -0.019(3) -0.004(2)
C01N 0.065(4) 0.044(3) 0.056(4) 0.009(3) -0.039(3) -0.026(3)
C01O 0.044(3) 0.041(3) 0.049(3) -0.021(2) -0.016(3) -0.001(2)
C01P 0.048(3) 0.044(3) 0.062(4) -0.022(3) -0.026(3) -0.003(2)
C01Q 0.058(3) 0.028(2) 0.034(3) -0.008(2) -0.024(3) 0.010(2)
C01R 0.057(4) 0.056(3) 0.047(3) -0.026(3) -0.015(3) -0.005(3)
C01T 0.046(3) 0.030(2) 0.041(3) -0.008(2) -0.023(3) 0.001(2)
C01U 0.052(4) 0.038(3) 0.062(4) -0.020(3) -0.031(3) 0.002(2)
C01V 0.059(4) 0.045(3) 0.032(3) -0.007(2) -0.016(3) -0.003(3)
C01W 0.038(3) 0.039(3) 0.040(3) -0.018(2) -0.015(2) -0.005(2)
C01X 0.052(3) 0.036(3) 0.049(3) -0.016(2) -0.026(3) 0.012(2)
C01Y 0.073(4) 0.044(3) 0.051(3) -0.021(3) -0.029(3) 0.004(3)
C01Z 0.060(4) 0.031(3) 0.034(3) -0.007(2) -0.017(3) 0.005(2)
C020 0.050(4) 0.072(4) 0.046(3) -0.022(3) -0.006(3) -0.026(3)
C022 0.043(3) 0.033(2) 0.050(3) -0.016(2) -0.026(3) 0.002(2)
C023 0.068(4) 0.044(3) 0.034(3) -0.012(2) -0.021(3) -0.003(3)
C024 0.060(4) 0.046(3) 0.039(3) -0.010(2) -0.029(3) 0.002(3)
C025 0.067(4) 0.066(4) 0.037(3) -0.025(3) -0.023(3) 0.017(3)
C026 0.043(3) 0.051(3) 0.065(4) -0.032(3) -0.013(3) -0.003(3)
C027 0.048(3) 0.044(3) 0.037(3) -0.013(2) -0.019(3) -0.004(2)
C029 0.052(4) 0.049(3) 0.059(4) -0.019(3) -0.016(3) 0.002(3)
C02A 0.057(4) 0.058(4) 0.036(3) -0.015(3) -0.014(3) 0.006(3)
C02B 0.038(3) 0.040(3) 0.068(4) -0.023(3) -0.015(3) -0.004(2)
C02C 0.056(4) 0.036(3) 0.058(4) -0.020(3) -0.026(3) 0.004(2)
C02D 0.053(4) 0.051(3) 0.057(4) -0.025(3) -0.032(3) 0.003(3)
C02E 0.091(5) 0.055(4) 0.074(4) -0.039(3) -0.054(4) 0.015(3)
C02F 0.052(3) 0.038(3) 0.042(3) -0.003(2) -0.018(3) -0.008(2)
C1CA 0.046(3) 0.046(3) 0.056(4) -0.018(3) -0.013(3) 0.007(3)
C02H 0.077(4) 0.037(3) 0.041(3) -0.012(2) -0.028(3) -0.001(3)
C02J 0.075(5) 0.061(4) 0.061(4) -0.036(3) -0.005(4) -0.010(3)
C02K 0.108(6) 0.040(3) 0.033(3) -0.017(3) -0.016(4) 0.017(3)
C02L 0.047(4) 0.050(3) 0.049(4) -0.008(3) -0.012(3) -0.001(3)
C02M 0.065(4) 0.052(3) 0.049(3) -0.017(3) -0.033(3) -0.004(3)
C02N 0.057(4) 0.053(3) 0.058(4) -0.017(3) -0.029(3) -0.001(3)
C02O 0.124(7) 0.046(3) 0.095(5) -0.037(3) -0.088(5) 0.030(4)
C02P 0.059(4) 0.060(4) 0.052(4) -0.034(3) -0.018(3) 0.014(3)
C02Q 0.066(4) 0.052(3) 0.040(3) -0.015(3) -0.030(3) -0.001(3)
C02R 0.055(4) 0.054(3) 0.042(3) -0.020(3) -0.021(3) 0.000(3)
C02S 0.081(5) 0.050(3) 0.050(4) -0.012(3) -0.047(4) 0.002(3)
C02T 0.092(5) 0.035(3) 0.119(6) -0.035(3) -0.086(5) 0.023(3)
C3AA 0.072(6) 0.060(5) 0.051(5) -0.024(4) -0.036(5) 0.002(5)
C4AA 0.073(6) 0.061(5) 0.065(5) -0.020(4) -0.041(4) -0.008(5)
C1BA 0.058(5) 0.049(5) 0.065(5) -0.026(4) -0.034(4) -0.003(4)
C6AA 0.043(4) 0.038(4) 0.055(4) -0.027(3) -0.021(4) 0.002(3)
C7AA 0.036(4) 0.025(4) 0.035(4) -0.019(3) -0.015(3) 0.003(3)
C02U 0.100(6) 0.041(3) 0.043(3) -0.015(3) -0.034(4) 0.015(3)
C02V 0.047(3) 0.037(3) 0.077(4) -0.024(3) -0.034(3) 0.008(2)
C02W 0.072(5) 0.066(4) 0.049(4) -0.026(3) -0.001(3) -0.022(3)
C02X 0.058(4) 0.041(3) 0.050(3) -0.014(2) -0.032(3) 0.009(3)
C02Y 0.079(5) 0.054(3) 0.083(5) -0.047(3) -0.051(4) 0.018(3)
C02Z 0.070(4) 0.045(3) 0.037(3) -0.005(2) -0.020(3) -0.013(3)
C030 0.041(3) 0.057(3) 0.079(4) -0.032(3) -0.033(3) 0.007(3)
C032 0.059(4) 0.042(3) 0.076(5) -0.024(3) 0.002(3) -0.015(3)
C033 0.055(4) 0.028(3) 0.079(4) -0.017(3) -0.022(3) -0.002(2)
C034 0.066(5) 0.097(5) 0.081(5) -0.065(4) -0.021(4) -0.006(4)
C035 0.065(4) 0.069(4) 0.029(3) -0.011(3) -0.012(3) -0.011(3)
C036 0.069(4) 0.054(4) 0.068(4) -0.015(3) -0.047(4) 0.009(3)
C037 0.045(4) 0.089(5) 0.074(5) -0.044(4) -0.019(3) 0.010(3)
C038 0.092(5) 0.044(3) 0.052(4) -0.013(3) -0.046(4) 0.016(3)
C039 0.080(5) 0.050(3) 0.044(4) -0.019(3) -0.010(3) -0.002(3)
C03B 0.062(4) 0.056(4) 0.051(4) -0.021(3) -0.029(3) 0.016(3)
C03C 0.053(4) 0.080(5) 0.084(5) -0.055(4) 0.016(4) -0.030(4)
C028 0.058(4) 0.062(4) 0.058(4) -0.029(3) -0.002(3) -0.026(3)
C021 0.040(3) 0.055(3) 0.059(4) -0.028(3) -0.006(3) -0.012(3)
C1 0.030(3) 0.044(3) 0.066(4) -0.033(3) -0.015(3) -0.002(2)
C02I 0.036(3) 0.062(4) 0.090(5) -0.048(4) -0.017(3) 0.003(3)
C031 0.039(4) 0.071(4) 0.113(7) -0.062(5) -0.001(4) -0.005(3)
C03D 0.054(4) 0.075(4) 0.078(5) -0.038(4) -0.026(4) 0.013(3)
C8CA 0.048(8) 0.049(9) 0.040(7) -0.014(7) -0.020(6) -0.001(8)
C9CA 0.070(12) 0.059(11) 0.055(10) -0.040(9) -0.040(9) 0.017(9)
C0DA 0.080(10) 0.038(6) 0.071(10) -0.029(6) -0.056(9) 0.016(7)
C1DA 0.108(11) 0.022(5) 0.053(7) -0.017(5) -0.056(8) 0.014(6)
C5 0.115(13) 0.039(6) 0.058(8) -0.015(6) -0.059(9) 0.001(7)
C1AA 0.081(11) 0.085(10) 0.062(9) -0.028(8) -0.031(8) -0.018(9)
C2AA 0.115(18) 0.085(12) 0.138(18) -0.083(13) -0.099(16) 0.052(12)
C0AA 0.090(13) 0.052(8) 0.144(19) -0.043(10) -0.092(14) 0.018(9)
C6 0.055(10) 0.17(2) 0.047(9) -0.037(10) -0.018(8) -0.015(11)
C8 0.082(17) 0.13(3) 0.067(18) -0.06(2) -0.056(15) 0.05(2)
C5AA 0.058(5) 0.066(5) 0.075(5) -0.033(4) -0.036(5) 0.008(4)
C2BA 0.069(6) 0.075(6) 0.088(7) -0.037(5) -0.035(5) 0.007(5)
C0BA 0.068(6) 0.058(6) 0.074(6) -0.016(5) -0.041(5) -0.008(5)
C8AA 0.071(6) 0.077(5) 0.088(6) -0.038(5) -0.033(5) 0.007(5)
C9AA 0.060(5) 0.057(5) 0.070(5) -0.024(4) -0.035(4) 0.003(4)
C4BA 0.053(4) 0.054(4) 0.053(4) -0.023(2) -0.021(2) 0.0015(19)
C3BA 0.052(3) 0.050(3) 0.048(3) -0.024(2) -0.018(2) -0.0002(19)
C5BA 0.070(4) 0.069(4) 0.069(4) -0.033(2) -0.024(2) 0.0004(19)
C9 0.066(4) 0.067(4) 0.066(4) -0.029(3) -0.025(2) 0.002(2)
O1 0.040(5) 0.020(5) 0.061(6) -0.029(5) -0.005(4) -0.003(4)
C7BA 0.060(3) 0.062(3) 0.089(3) -0.037(3) -0.030(3) 0.004(2)
C8BA 0.060(3) 0.062(3) 0.089(3) -0.037(3) -0.030(3) 0.004(2)
C6BA 0.060(3) 0.062(3) 0.089(3) -0.037(3) -0.030(3) 0.004(2)
C9BA 0.060(3) 0.062(3) 0.089(3) -0.037(3) -0.030(3) 0.004(2)
O3CA 0.116(17) 0.070(12) 0.18(2) -0.068(13) -0.080(16) 0.013(10)
C2CA 0.060(3) 0.062(3) 0.089(3) -0.037(3) -0.030(3) 0.004(2)
C40 0.060(3) 0.062(3) 0.089(3) -0.037(3) -0.030(3) 0.004(2)
C3CA 0.060(3) 0.062(3) 0.089(3) -0.037(3) -0.030(3) 0.004(2)
C0CA 0.060(3) 0.062(3) 0.089(3) -0.037(3) -0.030(3) 0.004(2)
C4CA 0.10(2) 0.041(9) 0.026(12) -0.012(9) -0.009(10) -0.037(11)
C5CA 0.076(15) 0.040(12) 0.032(7) -0.012(8) -0.018(9) -0.014(9)
C7CA 0.075(14) 0.036(11) 0.048(8) -0.020(8) -0.031(9) 0.002(7)
C6CA 0.11(2) 0.040(13) 0.037(14) -0.010(10) -0.024(16) 0.000(15)

loop_
_atom_type_symbol
_atom_type_description
_atom_type_scat_dispersion_real
_atom_type_scat_dispersion_imag
_atom_type_scat_source
C C 0.0033 0.0016 'International Tables Vol C Tables 4.2.6.8 and 6.1.1.4'
H H 0.0000 0.0000 'International Tables Vol C Tables 4.2.6.8 and 6.1.1.4'
Fe Fe 0.3463 0.8444 'International Tables Vol C Tables 4.2.6.8 and 6.1.1.4'
K K 0.2009 0.2494 'International Tables Vol C Tables 4.2.6.8 and 6.1.1.4'
N N 0.0061 0.0033 'International Tables Vol C Tables 4.2.6.8 and 6.1.1.4'
O O 0.0106 0.0060 'International Tables Vol C Tables 4.2.6.8 and 6.1.1.4'
Si Si 0.0817 0.0704 'International Tables Vol C Tables 4.2.6.8 and 6.1.1.4'

loop_
_geom_angle_atom_site_label_1
_geom_angle_atom_site_label_2
_geom_angle_atom_site_label_3
_geom_angle
_geom_angle_site_symmetry_1
_geom_angle_site_symmetry_3
_geom_angle_publ_flag
N2 Fe1 N1 172.10(17) . . ?
N3 Fe2 N4 173.23(18) . . ?
O00B K1 O009 58.41(10) . . ?
O00B K1 O00L 114.17(12) . . ?
O00G K1 O009 58.98(11) . . ?
O00G K1 O00B 113.00(11) . . ?
O00G K1 O00J 60.13(11) . . ?
O00G K1 O00L 116.49(12) . . ?
O00J K1 O009 119.06(11) . . ?
O00J K1 O00B 156.08(11) . . ?
O00J K1 O00L 59.29(12) . . ?
O00K K1 O009 119.34(12) . . ?
O00K K1 O00B 61.25(11) . . ?
O00K K1 O00G 163.87(11) . . ?
O00K K1 O00J 118.24(12) . . ?
O00K K1 O00L 58.97(12) . . ?
O00L K1 O009 160.47(11) . . ?
O1 K1 O009 95.2(3) . . ?
O1 K1 O00B 102.9(2) . . ?
O1 K1 O00G 104.0(3) . . ?
O1 K1 O00J 101.0(2) . . ?
O1 K1 O00K 92.1(3) . . ?
O1 K1 O00L 104.2(3) . . ?
O3CA K1 O009 96.3(5) . . ?
O3CA K1 O00B 114.0(5) . . ?
O3CA K1 O00G 93.9(5) . . ?
O3CA K1 O00J 89.7(5) . . ?
O3CA K1 O00K 102.2(5) . . ?
O3CA K1 O00L 103.1(5) . . ?
O00A K2 O00C 86.69(11) . . ?
O00A K2 O00H 105.72(12) . . ?
O00A K2 O00I 87.18(12) . . ?
O00A K2 O00O 111.17(12) . . ?
O00F K2 O00A 85.08(11) . . ?
O00F K2 O00C 59.87(11) . . ?
O00F K2 O00H 118.27(12) . . ?
O00F K2 O00I 60.13(12) . . ?
O00F K2 O00M 170.22(12) . . ?
O00F K2 O00O 115.84(13) . . ?
O00H K2 O00C 60.41(11) . . ?
O00H K2 O00I 166.98(11) . . ?
O00H K2 O00O 115.58(13) . . ?
O00I K2 O00C 119.98(12) . . ?
O00I K2 O00O 59.43(13) . . ?
O00M K2 O00A 104.51(11) . . ?
O00M K2 O00C 121.66(13) . . ?
O00M K2 O00H 61.45(13) . . ?
O00M K2 O00I 117.65(13) . . ?
O00M K2 O00O 59.29(13) . . ?
O00O K2 O00C 161.69(11) . . ?
N4 Si4 C4 112.0(2) . . ?
N4 Si4 C01J 111.9(2) . . ?
N4 Si4 C033 111.6(2) . . ?
C01J Si4 C4 106.6(3) . . ?
C01J Si4 C033 107.0(3) . . ?
C033 Si4 C4 107.5(3) . . ?
N2 Si2 C2 114.5(2) . . ?
N2 Si2 C01N 110.3(2) . . ?
N2 Si2 C020 113.4(2) . . ?
C01N Si2 C2 107.4(2) . . ?
C01N Si2 C020 106.0(3) . . ?
C020 Si2 C2 104.6(3) . . ?
N3 Si3 C02C 110.5(2) . . ?
N3 Si3 C1CA 111.8(2) . . ?
N3 Si3 C02T 115.6(2) . . ?
C02C Si3 C02T 106.0(2) . . ?
C1CA Si3 C02C 109.7(3) . . ?
C1CA Si3 C02T 102.8(3) . . ?
N1 Si1 C01L 112.6(2) . . ?
N1 Si1 C02V 110.0(2) . . ?
N1 Si1 C1 114.39(19) . . ?
C01L Si1 C02V 108.7(3) . . ?
C01L Si1 C1 104.9(2) . . ?
C02V Si1 C1 105.9(2) . . ?
C01B O009 K1 116.6(3) . . ?
C024 O009 K1 115.6(3) . . ?
C024 O009 C01B 111.7(4) . . ?
C026 O00A K2 117.6(3) . . ?
C026 O00A C032 113.5(4) . . ?
C032 O00A K2 127.3(3) . . ?
C01O O00B K1 116.6(3) . . ?
C01O O00B C02Z 111.9(4) . . ?
C02Z O00B K1 111.5(3) . . ?
C01P O00C K2 114.7(3) . . ?
C01P O00C C02F 112.1(4) . . ?
C02F O00C K2 114.8(3) . . ?
Si3 N3 Fe2 121.2(2) . . ?
C3 N3 Fe2 118.5(3) . . ?
C3 N3 Si3 120.2(3) . . ?
Si1 N1 Fe1 118.9(2) . . ?
C00Q N1 Fe1 118.2(3) . . ?
C00Q N1 Si1 122.7(3) . . ?
C01V O00F K2 116.5(3) . . ?
C02M O00F K2 111.9(3) . . ?
C02M O00F C01V 112.1(4) . . ?
C02A O00G K1 110.9(3) . . ?
C02A O00G C02Q 113.0(4) . . ?
C02Q O00G K1 114.1(3) . . ?
C01U O00H K2 113.1(3) . . ?
C01U O00H C038 112.6(4) . . ?
C038 O00H K2 109.1(4) . . ?
C02N O00I K2 116.6(3) . . ?
C03D O00I K2 114.3(4) . . ?
C03D O00I C02N 110.6(5) . . ?
C02B O00J K1 116.0(3) . . ?
C02B O00J C02L 112.4(4) . . ?
C02L O00J K1 115.9(3) . . ?
C023 O00K K1 115.4(3) . . ?
C02S O00K K1 119.8(3) . . ?
C02S O00K C023 110.9(4) . . ?
C030 O00L K1 115.7(3) . . ?
C030 O00L C036 112.6(5) . . ?
C036 O00L K1 110.9(3) . . ?
C02K O00M K2 119.2(3) . . ?
C02U O00M K2 116.2(4) . . ?
C02U O00M C02K 111.1(5) . . ?
Si4 N4 Fe2 117.0(2) . . ?
C011 N4 Fe2 119.0(3) . . ?
C011 N4 Si4 124.0(3) . . ?
C037 O00O K2 116.7(4) . . ?
C039 O00O K2 115.1(4) . . ?
C039 O00O C037 111.8(5) . . ?
Si2 N2 Fe1 116.2(2) . . ?
C00S N2 Fe1 121.4(3) . . ?
C00S N2 Si2 122.3(3) . . ?
C00R C00Q N1 121.1(4) . . ?
C00Y C00Q N1 120.4(4) . . ?
C00Y C00Q C00R 118.4(4) . . ?
C00Q C00R C01W 120.9(4) . . ?
C00Z C00R C00Q 120.4(5) . . ?
C00Z C00R C01W 118.7(4) . . ?
N2 C00S C00U 120.2(4) . . ?
C00T C00S N2 121.3(4) . . ?
C00T C00S C00U 118.5(4) . . ?
C00S C00T C01F 120.8(4) . . ?
C00W C00T C00S 119.9(4) . . ?
C00W C00T C01F 119.2(5) . . ?
C00S C00U C027 120.6(5) . . ?
C010 C00U C00S 119.0(5) . . ?
C010 C00U C027 120.4(4) . . ?
N3 C3 C01C 120.7(4) . . ?
C01Q C3 N3 121.0(4) . . ?
C01Q C3 C01C 118.3(5) . . ?
C00T C00W H00W 119.2 . . ?
C01T C00W C00T 121.5(5) . . ?
C01T C00W H00W 119.2 . . ?
C011 C00X C01A 122.0(4) . . ?
C013 C00X C011 118.9(5) . . ?
C013 C00X C01A 119.0(5) . . ?
C00Q C00Y C017 122.2(4) . . ?
C016 C00Y C00Q 119.2(4) . . ?
C016 C00Y C017 118.5(5) . . ?
C00R C00Z H00Z 119.5 . . ?
C00R C00Z C019 121.0(5) . . ?
C019 C00Z H00Z 119.5 . . ?
C00U C010 H010 119.1 . . ?
C01T C010 C00U 121.9(5) . . ?
C01T C010 H010 119.1 . . ?
C00X C011 N4 120.9(4) . . ?
C012 C011 N4 120.1(4) . . ?
C012 C011 C00X 119.0(5) . . ?
C011 C012 C015 121.5(5) . . ?
C01H C012 C011 119.4(5) . . ?
C01H C012 C015 119.1(5) . . ?
C00X C013 H013 119.2 . . ?
C01X C013 C00X 121.6(5) . . ?
C01X C013 H013 119.2 . . ?
C012 C015 H015 107.5 . . ?
C012 C015 C02W 111.0(4) . . ?
C012 C015 C034 113.6(5) . . ?
C02W C015 H015 107.5 . . ?
C02W C015 C034 109.5(5) . . ?
C034 C015 H015 107.5 . . ?
C00Y C016 H016 119.0 . . ?
C019 C016 C00Y 122.0(5) . . ?
C019 C016 H016 119.0 . . ?
C00Y C017 H017 106.8 . . ?
C02O C017 C00Y 111.9(4) . . ?
C02O C017 H017 106.8 . . ?
C02Y C017 C00Y 111.5(4) . . ?
C02Y C017 H017 106.8 . . ?
C02Y C017 C02O 112.5(5) . . ?
C01G C2 Si2 120.3(4) . . ?
C01G C2 C022 115.6(5) . . ?
C022 C2 Si2 124.0(4) . . ?
C00Z C019 H019 120.6 . . ?
C016 C019 C00Z 118.9(5) . . ?
C016 C019 H019 120.6 . . ?
C00X C01A H01A 101.6 . . ?
C00X C01A H01B 112.6 . . ?
C00X C01A C4CA 113.0(14) . . ?
C00X C01A C5CA 111.0(9) . . ?
C00X C01A C7CA 111.1(10) . . ?
C00X C01A C6CA 116.1(15) . . ?
C4CA C01A H01A 101.6 . . ?
C5CA C01A H01A 101.6 . . ?
C5CA C01A C4CA 124.0(13) . . ?
C7CA C01A H01B 112.6 . . ?
C6CA C01A H01B 112.6 . . ?
C6CA C01A C7CA 89.7(13) . . ?
O009 C01B H4 109.9 . . ?
O009 C01B H 109.9 . . ?
O009 C01B C01O 109.1(4) . . ?
H4 C01B H 108.3 . . ?
C01O C01B H4 109.9 . . ?
C01O C01B H 109.9 . . ?
C3 C01C C01D 120.6(4) . . ?
C01M C01C C3 120.2(5) . . ?
C01M C01C C01D 119.3(4) . . ?
C01C C01D H01D 107.7 . . ?
C01Y C01D C01C 112.9(4) . . ?
C01Y C01D H01D 107.7 . . ?
C01Y C01D C03B 108.7(5) . . ?
C03B C01D C01C 111.9(5) . . ?
C03B C01D H01D 107.7 . . ?
C0DA C4 Si4 131.1(7) . . ?
C0DA C4 C1DA 112.6(8) . . ?
C1DA C4 Si4 116.2(5) . . ?
C1AA C4 Si4 126.9(7) . . ?
C1AA C4 C0AA 115.5(12) . . ?
C0AA C4 Si4 115.4(9) . . ?
C00T C01F H01L 107.5 . . ?
C00T C01F C025 112.8(5) . . ?
C025 C01F H01L 107.5 . . ?
C02E C01F C00T 110.9(4) . . ?
C02E C01F H01L 107.5 . . ?
C02E C01F C025 110.5(5) . . ?
C2 C01G H01N 118.9 . . ?
C2 C01G C01I 122.2(5) . . ?
C01I C01G H01N 118.9 . . ?
C012 C01H H01H 119.1 . . ?
C01X C01H C012 121.8(5) . . ?
C01X C01H H01H 119.1 . . ?
C01G C01I H01O 119.9 . . ?
C02D C01I C01G 120.3(5) . . ?
C02D C01I H01O 119.9 . . ?
Si4 C01J H01C 109.5 . . ?
Si4 C01J H01E 109.5 . . ?
Si4 C01J H01F 109.5 . . ?
H01C C01J H01E 109.5 . . ?
H01C C01J H01F 109.5 . . ?
H01E C01J H01F 109.5 . . ?
C01M C01K H01K 121(4) . . ?
C01Z C01K C01M 119.3(5) . . ?
C01Z C01K H01K 119(4) . . ?
Si1 C01L H01P 109.5 . . ?
Si1 C01L H01Q 109.5 . . ?
Si1 C01L H01R 109.5 . . ?
H01P C01L H01Q 109.5 . . ?
H01P C01L H01R 109.5 . . ?
H01Q C01L H01R 109.5 . . ?
C01C C01M C01K 120.9(5) . . ?
C01C C01M H01M 124(4) . . ?
C01K C01M H01M 115(4) . . ?
Si2 C01N H01S 109.5 . . ?
Si2 C01N H01T 109.5 . . ?
Si2 C01N H01U 109.5 . . ?
H01S C01N H01T 109.5 . . ?
H01S C01N H01U 109.5 . . ?
H01T C01N H01U 109.5 . . ?
O00B C01O C01B 108.5(4) . . ?
O00B C01O H7 110.0 . . ?
O00B C01O HA 110.0 . . ?
C01B C01O H7 110.0 . . ?
C01B C01O HA 110.0 . . ?
H7 C01O HA 108.4 . . ?
O00C C01P H17 110.3 . . ?
O00C C01P HB 110.3 . . ?
O00C C01P C01U 107.2(4) . . ?
H17 C01P HB 108.5 . . ?
C01U C01P H17 110.3 . . ?
C01U C01P HB 110.3 . . ?
C3 C01Q C02H 120.6(5) . . ?
C01Z C01Q C3 119.5(5) . . ?
C01Z C01Q C02H 119.8(5) . . ?
H01V C01R H01W 109.5 . . ?
H01V C01R H01Y 109.5 . . ?
H01W C01R H01Y 109.5 . . ?
C027 C01R H01V 109.5 . . ?
C027 C01R H01W 109.5 . . ?
C027 C01R H01Y 109.5 . . ?
C00W C01T H01 120.5 . . ?
C010 C01T C00W 119.1(5) . . ?
C010 C01T H01 120.5 . . ?
O00H C01U C01P 109.2(5) . . ?
O00H C01U H18 109.8 . . ?
O00H C01U HC 109.8 . . ?
C01P C01U H18 109.8 . . ?
C01P C01U HC 109.8 . . ?
H18 C01U HC 108.3 . . ?
O00F C01V H19 110.1 . . ?
O00F C01V HD 110.1 . . ?
O00F C01V C02F 108.2(5) . . ?
H19 C01V HD 108.4 . . ?
C02F C01V H19 110.1 . . ?
C02F C01V HD 110.1 . . ?
C00R C01W H1 107.6 . . ?
C02P C01W C00R 112.1(4) . . ?
C02P C01W H1 107.6 . . ?
C02P C01W C02R 110.1(5) . . ?
C02R C01W C00R 111.6(4) . . ?
C02R C01W H1 107.6 . . ?
C013 C01X H01X 120.3 . . ?
C01H C01X C013 119.3(5) . . ?
C01H C01X H01X 120.3 . . ?
C01D C01Y H01G 109.5 . . ?
C01D C01Y H01I 109.5 . . ?
C01D C01Y H01J 109.5 . . ?
H01G C01Y H01I 109.5 . . ?
H01G C01Y H01J 109.5 . . ?
H01I C01Y H01J 109.5 . . ?
C01K C01Z C01Q 121.7(5) . . ?
C01K C01Z H01Z 112(3) . . ?
C01Q C01Z H01Z 126(3) . . ?
Si2 C020 H02I 109.5 . . ?
Si2 C020 H02J 109.5 . . ?
Si2 C020 H02K 109.5 . . ?
H02I C020 H02J 109.5 . . ?
H02I C020 H02K 109.5 . . ?
H02J C020 H02K 109.5 . . ?
C2 C022 H022 118.9 . . ?
C02X C022 C2 122.2(5) . . ?
C02X C022 H022 118.9 . . ?
O00K C023 H9 109.8 . . ?
O00K C023 HE 109.8 . . ?
O00K C023 C02Z 109.2(5) . . ?
H9 C023 HE 108.3 . . ?
C02Z C023 H9 109.8 . . ?
C02Z C023 HE 109.8 . . ?
O009 C024 H10 109.8 . . ?
O009 C024 HF 109.8 . . ?
O009 C024 C02Q 109.2(5) . . ?
H10 C024 HF 108.3 . . ?
C02Q C024 H10 109.8 . . ?
C02Q C024 HF 109.8 . . ?
C01F C025 H02L 109.5 . . ?
C01F C025 H02M 109.5 . . ?
C01F C025 H02N 109.5 . . ?
H02L C025 H02M 109.5 . . ?
H02L C025 H02N 109.5 . . ?
H02M C025 H02N 109.5 . . ?
O00A C026 H20 108.6 . . ?
O00A C026 HG 108.6 . . ?
O00A C026 C02J 114.8(5) . . ?
H20 C026 HG 107.5 . . ?
C02J C026 H20 108.6 . . ?
C02J C026 HG 108.6 . . ?
C00U C027 C01R 111.4(4) . . ?
C00U C027 H027 107.5 . . ?
C00U C027 C035 112.8(5) . . ?
C01R C027 H027 107.5 . . ?
C01R C027 C035 109.9(5) . . ?
C035 C027 H027 107.5 . . ?
H21 C029 HH 109.5 . . ?
H21 C029 HI 109.5 . . ?
HH C029 HI 109.5 . . ?
C032 C029 H21 109.5 . . ?
C032 C029 HH 109.5 . . ?
C032 C029 HI 109.5 . . ?
O00G C02A H11 110.1 . . ?
O00G C02A HJ 110.1 . . ?
O00G C02A C02L 107.8(5) . . ?
H11 C02A HJ 108.5 . . ?
C02L C02A H11 110.1 . . ?
C02L C02A HJ 110.1 . . ?
O00J C02B H12 109.9 . . ?
O00J C02B HK 109.9 . . ?
O00J C02B C030 109.1(4) . . ?
H12 C02B HK 108.3 . . ?
C030 C02B H12 109.9 . . ?
C030 C02B HK 109.9 . . ?
Si3 C02C H02A 109.5 . . ?
Si3 C02C H02B 109.5 . . ?
Si3 C02C H02C 109.5 . . ?
H02A C02C H02B 109.5 . . ?
H02A C02C H02C 109.5 . . ?
H02B C02C H02C 109.5 . . ?
C01I C02D H02O 120.6 . . ?
C01I C02D C02X 118.8(5) . . ?
C02X C02D H02O 120.6 . . ?
C01F C02E H02P 109.5 . . ?
C01F C02E H02Q 109.5 . . ?
C01F C02E H02R 109.5 . . ?
H02P C02E H02Q 109.5 . . ?
H02P C02E H02R 109.5 . . ?
H02Q C02E H02R 109.5 . . ?
O00C C02F C01V 107.5(4) . . ?
O00C C02F H22 110.2 . . ?
O00C C02F HL 110.2 . . ?
C01V C02F H22 110.2 . . ?
C01V C02F HL 110.2 . . ?
H22 C02F HL 108.5 . . ?
Si3 C1CA H1CA 109.5 . . ?
Si3 C1CA H1CB 109.5 . . ?
Si3 C1CA H1CC 109.5 . . ?
H1CA C1CA H1CB 109.5 . . ?
H1CA C1CA H1CC 109.5 . . ?
H1CB C1CA H1CC 109.5 . . ?
C01Q C02H H02H 108.5 . . ?
C01Q C02H H02D 103.2 . . ?
C01Q C02H C4BA 110.5(6) . . ?
C01Q C02H C3BA 108.8(6) . . ?
C01Q C02H C9 116.0(7) . . ?
C4BA C02H H02H 108.5 . . ?
C4BA C02H C3BA 111.9(8) . . ?
C3BA C02H H02H 108.5 . . ?
C5BA C02H C01Q 116.8(8) . . ?
C5BA C02H H02D 103.2 . . ?
C5BA C02H C9 112.2(10) . . ?
C9 C02H H02D 103.2 . . ?
C026 C02J H23 109.5 . . ?
C026 C02J HM 109.5 . . ?
C026 C02J HN 109.5 . . ?
H23 C02J HM 109.5 . . ?
H23 C02J HN 109.5 . . ?
HM C02J HN 109.5 . . ?
O00M C02K H24 109.8 . . ?
O00M C02K HO 109.8 . . ?
O00M C02K C039 109.3(5) . . ?
H24 C02K HO 108.3 . . ?
C039 C02K H24 109.8 . . ?
C039 C02K HO 109.8 . . ?
O00J C02L C02A 108.8(5) . . ?
O00J C02L H13 109.9 . . ?
O00J C02L HP 109.9 . . ?
C02A C02L H13 109.9 . . ?
C02A C02L HP 109.9 . . ?
H13 C02L HP 108.3 . . ?
O00F C02M H25 110.1 . . ?
O00F C02M HQ 110.1 . . ?
O00F C02M C02N 108.1(5) . . ?
H25 C02M HQ 108.4 . . ?
C02N C02M H25 110.1 . . ?
C02N C02M HQ 110.1 . . ?
O00I C02N C02M 108.7(5) . . ?
O00I C02N H26 110.0 . . ?
O00I C02N HR 110.0 . . ?
C02M C02N H26 110.0 . . ?
C02M C02N HR 110.0 . . ?
H26 C02N HR 108.3 . . ?
C017 C02O H02S 109.5 . . ?
C017 C02O H02T 109.5 . . ?
C017 C02O H02U 109.5 . . ?
H02S C02O H02T 109.5 . . ?
H02S C02O H02U 109.5 . . ?
H02T C02O H02U 109.5 . . ?
C01W C02P H02V 109.5 . . ?
C01W C02P H02W 109.5 . . ?
C01W C02P H02X 109.5 . . ?
H02V C02P H02W 109.5 . . ?
H02V C02P H02X 109.5 . . ?
H02W C02P H02X 109.5 . . ?
O00G C02Q C024 108.2(5) . . ?
O00G C02Q H14 110.1 . . ?
O00G C02Q HS 110.1 . . ?
C024 C02Q H14 110.1 . . ?
C024 C02Q HS 110.1 . . ?
H14 C02Q HS 108.4 . . ?
C01W C02R H02Y 109.5 . . ?
C01W C02R HT 109.5 . . ?
C01W C02R HU 109.5 . . ?
H02Y C02R HT 109.5 . . ?
H02Y C02R HU 109.5 . . ?
HT C02R HU 109.5 . . ?
O00K C02S H15 109.6 . . ?
O00K C02S HV 109.6 . . ?
O00K C02S C036 110.3(5) . . ?
H15 C02S HV 108.1 . . ?
C036 C02S H15 109.6 . . ?
C036 C02S HV 109.6 . . ?
C3AA C02T Si3 121.5(3) . . ?
C3AA C02T C7AA 120.0 . . ?
C7AA C02T Si3 118.4(3) . . ?
C2BA C02T Si3 112.3(7) . . ?
C0BA C02T Si3 124.6(7) . . ?
C0BA C02T C2BA 104.3(10) . . ?
C02T C3AA H3AA 120.0 . . ?
C02T C3AA C4AA 120.0 . . ?
C4AA C3AA H3AA 120.0 . . ?
C3AA C4AA H4AA 120.0 . . ?
C3AA C4AA C1BA 120.0 . . ?
C1BA C4AA H4AA 120.0 . . ?
C4AA C1BA H1BA 120.0 . . ?
C4AA C1BA C6AA 120.0 . . ?
C6AA C1BA H1BA 120.0 . . ?
C1BA C6AA H6AA 120.0 . . ?
C7AA C6AA C1BA 120.0 . . ?
C7AA C6AA H6AA 120.0 . . ?
C02T C7AA H7AA 120.0 . . ?
C6AA C7AA C02T 120.0 . . ?
C6AA C7AA H7AA 120.0 . . ?
O00M C02U H27 109.7 . . ?
O00M C02U HW 109.7 . . ?
O00M C02U C038 110.0(5) . . ?
H27 C02U HW 108.2 . . ?
C038 C02U H27 109.7 . . ?
C038 C02U HW 109.7 . . ?
Si1 C02V H02Z 109.5 . . ?
Si1 C02V HX 109.5 . . ?
Si1 C02V HY 109.5 . . ?
H02Z C02V HX 109.5 . . ?
H02Z C02V HY 109.5 . . ?
HX C02V HY 109.5 . . ?
C015 C02W H02E 109.5 . . ?
C015 C02W H02F 109.5 . . ?
C015 C02W H02G 109.5 . . ?
H02E C02W H02F 109.5 . . ?
H02E C02W H02G 109.5 . . ?
H02F C02W H02G 109.5 . . ?
C022 C02X C02D 120.8(5) . . ?
C022 C02X H02 119.6 . . ?
C02D C02X H02 119.6 . . ?
C017 C02Y H2 109.5 . . ?
C017 C02Y HZ 109.5 . . ?
C017 C02Y H28 109.5 . . ?
H2 C02Y HZ 109.5 . . ?
H2 C02Y H28 109.5 . . ?
HZ C02Y H28 109.5 . . ?
O00B C02Z C023 109.6(4) . . ?
O00B C02Z H16 109.8 . . ?
O00B C02Z H29 109.8 . . ?
C023 C02Z H16 109.8 . . ?
C023 C02Z H29 109.8 . . ?
H16 C02Z H29 108.2 . . ?
O00L C030 C02B 107.7(4) . . ?
O00L C030 H03N 110.2 . . ?
O00L C030 H03O 110.2 . . ?
C02B C030 H03N 110.2 . . ?
C02B C030 H03O 110.2 . . ?
H03N C030 H03O 108.5 . . ?
O00A C032 C029 109.4(5) . . ?
O00A C032 H03R 109.8 . . ?
O00A C032 H03S 109.8 . . ?
C029 C032 H03R 109.8 . . ?
C029 C032 H03S 109.8 . . ?
H03R C032 H03S 108.3 . . ?
Si4 C033 H03A 109.5 . . ?
Si4 C033 H03B 109.5 . . ?
Si4 C033 H03C 109.5 . . ?
H03A C033 H03B 109.5 . . ?
H03A C033 H03C 109.5 . . ?
H03B C033 H03C 109.5 . . ?
C015 C034 H03D 109.5 . . ?
C015 C034 H03E 109.5 . . ?
C015 C034 H03F 109.5 . . ?
H03D C034 H03E 109.5 . . ?
H03D C034 H03F 109.5 . . ?
H03E C034 H03F 109.5 . . ?
C027 C035 H03J 109.5 . . ?
C027 C035 H03K 109.5 . . ?
C027 C035 H03L 109.5 . . ?
H03J C035 H03K 109.5 . . ?
H03J C035 H03L 109.5 . . ?
H03K C035 H03L 109.5 . . ?
O00L C036 C02S 107.4(5) . . ?
O00L C036 H03P 110.2 . . ?
O00L C036 H03Q 110.2 . . ?
C02S C036 H03P 110.2 . . ?
C02S C036 H03Q 110.2 . . ?
H03P C036 H03Q 108.5 . . ?
O00O C037 H03T 110.0 . . ?
O00O C037 H03U 110.0 . . ?
O00O C037 C03D 108.4(6) . . ?
H03T C037 H03U 108.4 . . ?
C03D C037 H03T 110.0 . . ?
C03D C037 H03U 110.0 . . ?
O00H C038 C02U 108.7(5) . . ?
O00H C038 H03V 110.0 . . ?
O00H C038 H03W 110.0 . . ?
C02U C038 H03V 110.0 . . ?
C02U C038 H03W 110.0 . . ?
H03V C038 H03W 108.3 . . ?
O00O C039 C02K 109.4(5) . . ?
O00O C039 H03X 109.8 . . ?
O00O C039 H03Y 109.8 . . ?
C02K C039 H03X 109.8 . . ?
C02K C039 H03Y 109.8 . . ?
H03X C039 H03Y 108.3 . . ?
C01D C03B H03G 109.5 . . ?
C01D C03B H03H 109.5 . . ?
C01D C03B H03I 109.5 . . ?
H03G C03B H03H 109.5 . . ?
H03G C03B H03I 109.5 . . ?
H03H C03B H03I 109.5 . . ?
C028 C03C H03M 120.0 . . ?
C028 C03C C031 120.0 . . ?
C031 C03C H03M 120.0 . . ?
C03C C028 H028 120.0 . . ?
C021 C028 C03C 120.0 . . ?
C021 C028 H028 120.0 . . ?
C028 C021 H021 120.0 . . ?
C028 C021 C1 120.0 . . ?
C1 C021 H021 120.0 . . ?
C021 C1 Si1 122.9(2) . . ?
C021 C1 C02I 120.0 . . ?
C02I C1 Si1 117.1(2) . . ?
C1 C02I H3 120.0 . . ?
C1 C02I C031 120.0 . . ?
C031 C02I H3 120.0 . . ?
C03C C031 H031 120.0 . . ?
C02I C031 C03C 120.0 . . ?
C02I C031 H031 120.0 . . ?
O00I C03D C037 109.6(6) . . ?
O00I C03D H03Z 109.8 . . ?
O00I C03D H30 109.8 . . ?
C037 C03D H03Z 109.8 . . ?
C037 C03D H30 109.8 . . ?
H03Z C03D H30 108.2 . . ?
C9CA C8CA H8CA 120.7 . . ?
C5 C8CA H8CA 120.7 . . ?
C5 C8CA C9CA 118.6(16) . . ?
C8CA C9CA H9CA 120.0 . . ?
C8CA C9CA C0DA 120.1(13) . . ?
C0DA C9CA H9CA 120.0 . . ?
C4 C0DA C9CA 126.1(12) . . ?
C4 C0DA H0DA 116.9 . . ?
C9CA C0DA H0DA 116.9 . . ?
C4 C1DA H1DA 119.0 . . ?
C5 C1DA C4 121.9(9) . . ?
C5 C1DA H1DA 119.0 . . ?
C8CA C5 C1DA 120.5(12) . . ?
C8CA C5 H5 119.7 . . ?
C1DA C5 H5 119.7 . . ?
C4 C1AA H1AA 118.2 . . ?
C4 C1AA C6 123.6(14) . . ?
C6 C1AA H1AA 118.2 . . ?
C0AA C2AA H2AA 119.3 . . ?
C8 C2AA H2AA 119.3 . . ?
C8 C2AA C0AA 121(2) . . ?
C4 C0AA H0AA 120.7 . . ?
C2AA C0AA C4 118.7(18) . . ?
C2AA C0AA H0AA 120.7 . . ?
C1AA C6 H6 119.7 . . ?
C8 C6 C1AA 120.6(18) . . ?
C8 C6 H6 119.7 . . ?
C2AA C8 C6 118(2) . . ?
C2AA C8 H8 120.8 . . ?
C6 C8 H8 120.8 . . ?
C8AA C5AA H5AA 120.0 . . ?
C9AA C5AA H5AA 120.0 . . ?
C9AA C5AA C8AA 120.1(15) . . ?
C02T C2BA H2BA 121.5 . . ?
C8AA C2BA C02T 117.0(13) . . ?
C8AA C2BA H2BA 121.5 . . ?
C02T C0BA H0BA 118.1 . . ?
C02T C0BA C9AA 123.8(12) . . ?
C9AA C0BA H0BA 118.1 . . ?
C5AA C8AA C2BA 117.4(14) . . ?
C5AA C8AA H8AA 121.3 . . ?
C2BA C8AA H8AA 121.3 . . ?
C5AA C9AA C0BA 120.0(14) . . ?
C5AA C9AA H9AA 120.0 . . ?
C0BA C9AA H9AA 120.0 . . ?
C02H C4BA H4BA 109.5 . . ?
C02H C4BA H4BB 109.5 . . ?
C02H C4BA H4BC 109.5 . . ?
H4BA C4BA H4BB 109.5 . . ?
H4BA C4BA H4BC 109.5 . . ?
H4BB C4BA H4BC 109.5 . . ?
C02H C3BA H3BA 109.5 . . ?
C02H C3BA H3BB 109.5 . . ?
C02H C3BA H3BC 109.5 . . ?
H3BA C3BA H3BB 109.5 . . ?
H3BA C3BA H3BC 109.5 . . ?
H3BB C3BA H3BC 109.5 . . ?
C02H C5BA H5BA 109.5 . . ?
C02H C5BA H5BB 109.5 . . ?
C02H C5BA H5BC 109.5 . . ?
H5BA C5BA H5BB 109.5 . . ?
H5BA C5BA H5BC 109.5 . . ?
H5BB C5BA H5BC 109.5 . . ?
C02H C9 H9A 109.5 . . ?
C02H C9 H9B 109.5 . . ?
C02H C9 H9C 109.5 . . ?
H9A C9 H9B 109.5 . . ?
H9A C9 H9C 109.5 . . ?
H9B C9 H9C 109.5 . . ?
C7BA O1 K1 137.2(8) . . ?
C7BA O1 C8BA 113.3(9) . . ?
C8BA O1 K1 108.8(8) . . ?
O1 C7BA H7BA 108.4 . . ?
O1 C7BA H7BB 108.4 . . ?
O1 C7BA C6BA 115.5(9) . . ?
H7BA C7BA H7BB 107.5 . . ?
C6BA C7BA H7BA 108.4 . . ?
C6BA C7BA H7BB 108.4 . . ?
O1 C8BA H8BA 107.8 . . ?
O1 C8BA H8BB 107.8 . . ?
H8BA C8BA H8BB 107.2 . . ?
C9BA C8BA O1 117.9(10) . . ?
C9BA C8BA H8BA 107.8 . . ?
C9BA C8BA H8BB 107.8 . . ?
C7BA C6BA H6BA 109.5 . . ?
C7BA C6BA H6BB 109.5 . . ?
C7BA C6BA H6BC 109.5 . . ?
H6BA C6BA H6BB 109.5 . . ?
H6BA C6BA H6BC 109.5 . . ?
H6BB C6BA H6BC 109.5 . . ?
C8BA C9BA H9BA 109.5 . . ?
C8BA C9BA H9BB 109.5 . . ?
C8BA C9BA H9BC 109.5 . . ?
H9BA C9BA H9BB 109.5 . . ?
H9BA C9BA H9BC 109.5 . . ?
H9BB C9BA H9BC 109.5 . . ?
C2CA O3CA K1 117.6(12) . . ?
C0CA O3CA K1 130(2) . . ?
C0CA O3CA C2CA 110(2) . . ?
O3CA C2CA H2CA 115.7 . . ?
O3CA C2CA H2CB 115.7 . . ?
O3CA C2CA C40 77.0(18) . . ?
H2CA C2CA H2CB 112.7 . . ?
C40 C2CA H2CA 115.7 . . ?
C40 C2CA H2CB 115.7 . . ?
C2CA C40 H40A 109.5 . . ?
C2CA C40 H40B 109.5 . . ?
C2CA C40 H40C 109.5 . . ?
H40A C40 H40B 109.5 . . ?
H40A C40 H40C 109.5 . . ?
H40B C40 H40C 109.5 . . ?
H3CA C3CA H3CB 109.5 . . ?
H3CA C3CA H3CC 109.5 . . ?
H3CB C3CA H3CC 109.5 . . ?
C0CA C3CA H3CA 109.5 . . ?
C0CA C3CA H3CB 109.5 . . ?
C0CA C3CA H3CC 109.5 . . ?
O3CA C0CA C3CA 110(3) . . ?
O3CA C0CA H0CA 109.6 . . ?
O3CA C0CA H0CB 109.6 . . ?
C3CA C0CA H0CA 109.6 . . ?
C3CA C0CA H0CB 109.6 . . ?
H0CA C0CA H0CB 108.1 . . ?
K2 C4CA H4CA 64.1 1_545 . ?
K2 C4CA H4CB 73.9 1_545 . ?
K2 C4CA H4CC 73.8 1_545 . ?
C01A C4CA K2 174(2) . 1_545 ?
C01A C4CA H4CA 109.5 . . ?
C01A C4CA H4CB 109.5 . . ?
C01A C4CA H4CC 109.5 . . ?
H4CA C4CA H4CB 109.5 . . ?
H4CA C4CA H4CC 109.5 . . ?
H4CB C4CA H4CC 109.5 . . ?
C01A C5CA H5CA 109.5 . . ?
C01A C5CA H5CB 109.5 . . ?
C01A C5CA H5CC 109.5 . . ?
H5CA C5CA H5CB 109.5 . . ?
H5CA C5CA H5CC 109.5 . . ?
H5CB C5CA H5CC 109.5 . . ?
C01A C7CA H7CA 109.5 . . ?
C01A C7CA H7CB 109.5 . . ?
C01A C7CA H7CC 109.5 . . ?
H7CA C7CA H7CB 109.5 . . ?
H7CA C7CA H7CC 109.5 . . ?
H7CB C7CA H7CC 109.5 . . ?
K2 C6CA H6CA 87.3 1_545 . ?
K2 C6CA H6CB 76.4 1_545 . ?
K2 C6CA H6CC 49.8 1_545 . ?
C01A C6CA K2 158.0(16) . 1_545 ?
C01A C6CA H6CA 109.5 . . ?
C01A C6CA H6CB 109.5 . . ?
C01A C6CA H6CC 109.5 . . ?
H6CA C6CA H6CB 109.5 . . ?
H6CA C6CA H6CC 109.5 . . ?
H6CB C6CA H6CC 109.5 . . ?

loop_
_geom_bond_atom_site_label_1
_geom_bond_atom_site_label_2
_geom_bond_distance
_geom_bond_site_symmetry_2
_geom_bond_publ_flag
Fe1 N1 1.905(4) . ?
Fe1 N2 1.903(4) . ?
Fe2 N3 1.908(4) . ?
Fe2 N4 1.914(4) . ?
K1 O009 2.888(4) . ?
K1 O00B 2.815(4) . ?
K1 O00G 2.799(4) . ?
K1 O00J 2.801(4) . ?
K1 O00K 2.774(4) . ?
K1 O00L 2.843(4) . ?
K1 O1 2.774(11) . ?
K1 O3CA 2.64(2) . ?
K2 O00A 2.774(4) . ?
K2 O00C 2.825(4) . ?
K2 O00F 2.755(4) . ?
K2 O00H 2.802(4) . ?
K2 O00I 2.809(4) . ?
K2 O00M 2.770(4) . ?
K2 O00O 2.817(5) . ?
Si4 N4 1.704(4) . ?
Si4 C4 1.884(6) . ?
Si4 C01J 1.863(6) . ?
Si4 C033 1.871(5) . ?
Si2 N2 1.704(4) . ?
Si2 C2 1.883(5) . ?
Si2 C01N 1.856(6) . ?
Si2 C020 1.880(7) . ?
Si3 N3 1.708(4) . ?
Si3 C02C 1.884(5) . ?
Si3 C1CA 1.857(6) . ?
Si3 C02T 1.922(4) . ?
Si1 N1 1.696(4) . ?
Si1 C01L 1.874(5) . ?
Si1 C02V 1.876(5) . ?
Si1 C1 1.920(3) . ?
O009 C01B 1.424(7) . ?
O009 C024 1.418(6) . ?
O00A C026 1.408(7) . ?
O00A C032 1.423(7) . ?
O00B C01O 1.427(6) . ?
O00B C02Z 1.430(6) . ?
O00C C01P 1.432(6) . ?
O00C C02F 1.440(6) . ?
N3 C3 1.417(6) . ?
N1 C00Q 1.421(6) . ?
O00F C01V 1.428(7) . ?
O00F C02M 1.427(7) . ?
O00G C02A 1.418(7) . ?
O00G C02Q 1.423(7) . ?
O00H C01U 1.415(7) . ?
O00H C038 1.425(7) . ?
O00I C02N 1.426(7) . ?
O00I C03D 1.414(8) . ?
O00J C02B 1.422(7) . ?
O00J C02L 1.429(7) . ?
O00K C023 1.435(7) . ?
O00K C02S 1.422(7) . ?
O00L C030 1.409(7) . ?
O00L C036 1.431(7) . ?
O00M C02K 1.421(8) . ?
O00M C02U 1.419(8) . ?
N4 C011 1.421(6) . ?
O00O C037 1.434(8) . ?
O00O C039 1.409(7) . ?
N2 C00S 1.417(6) . ?
C00Q C00R 1.419(6) . ?
C00Q C00Y 1.411(7) . ?
C00R C00Z 1.380(7) . ?
C00R C01W 1.526(7) . ?
C00S C00T 1.416(7) . ?
C00S C00U 1.422(7) . ?
C00T C00W 1.387(7) . ?
C00T C01F 1.521(7) . ?
C00U C010 1.399(7) . ?
C00U C027 1.517(8) . ?
C3 C01C 1.420(7) . ?
C3 C01Q 1.414(7) . ?
C00W H00W 0.9500 . ?
C00W C01T 1.383(7) . ?
C00X C011 1.419(7) . ?
C00X C013 1.398(7) . ?
C00X C01A 1.500(7) . ?
C00Y C016 1.399(7) . ?
C00Y C017 1.515(7) . ?
C00Z H00Z 0.9500 . ?
C00Z C019 1.397(7) . ?
C010 H010 0.9500 . ?
C010 C01T 1.375(8) . ?
C011 C012 1.415(7) . ?
C012 C015 1.515(7) . ?
C012 C01H 1.397(7) . ?
C013 H013 0.9500 . ?
C013 C01X 1.388(8) . ?
C015 H015 1.0000 . ?
C015 C02W 1.520(8) . ?
C015 C034 1.529(8) . ?
C016 H016 0.9500 . ?
C016 C019 1.372(7) . ?
C017 H017 1.0000 . ?
C017 C02O 1.514(8) . ?
C017 C02Y 1.494(8) . ?
C2 C01G 1.397(7) . ?
C2 C022 1.407(7) . ?
C019 H019 0.9500 . ?
C01A H01A 1.0000 . ?
C01A H01B 1.0000 . ?
C01A C4CA 1.55(3) . ?
C01A C5CA 1.52(2) . ?
C01A C7CA 1.51(3) . ?
C01A C6CA 1.51(4) . ?
C01B H4 0.9900 . ?
C01B H 0.9900 . ?
C01B C01O 1.489(8) . ?
C01C C01D 1.535(7) . ?
C01C C01M 1.382(7) . ?
C01D H01D 1.0000 . ?
C01D C01Y 1.510(7) . ?
C01D C03B 1.534(8) . ?
C4 C0DA 1.297(14) . ?
C4 C1DA 1.518(11) . ?
C4 C1AA 1.281(16) . ?
C4 C0AA 1.448(16) . ?
C01F H01L 1.0000 . ?
C01F C025 1.527(8) . ?
C01F C02E 1.517(8) . ?
C01G H01N 0.9500 . ?
C01G C01I 1.400(8) . ?
C01H H01H 0.9500 . ?
C01H C01X 1.365(8) . ?
C01I H01O 0.9500 . ?
C01I C02D 1.370(8) . ?
C01J H01C 0.9800 . ?
C01J H01E 0.9800 . ?
C01J H01F 0.9800 . ?
C01K C01M 1.385(8) . ?
C01K C01Z 1.382(8) . ?
C01K H01K 0.84(6) . ?
C01L H01P 0.9800 . ?
C01L H01Q 0.9800 . ?
C01L H01R 0.9800 . ?
C01M H01M 1.04(7) . ?
C01N H01S 0.9800 . ?
C01N H01T 0.9800 . ?
C01N H01U 0.9800 . ?
C01O H7 0.9900 . ?
C01O HA 0.9900 . ?
C01P H17 0.9900 . ?
C01P HB 0.9900 . ?
C01P C01U 1.507(8) . ?
C01Q C01Z 1.384(8) . ?
C01Q C02H 1.516(8) . ?
C01R H01V 0.9800 . ?
C01R H01W 0.9800 . ?
C01R H01Y 0.9800 . ?
C01R C027 1.523(7) . ?
C01T H01 0.9500 . ?
C01U H18 0.9900 . ?
C01U HC 0.9900 . ?
C01V H19 0.9900 . ?
C01V HD 0.9900 . ?
C01V C02F 1.491(8) . ?
C01W H1 1.0000 . ?
C01W C02P 1.507(7) . ?
C01W C02R 1.522(8) . ?
C01X H01X 0.9500 . ?
C01Y H01G 0.9800 . ?
C01Y H01I 0.9800 . ?
C01Y H01J 0.9800 . ?
C01Z H01Z 1.02(5) . ?
C020 H02I 0.9800 . ?
C020 H02J 0.9800 . ?
C020 H02K 0.9800 . ?
C022 H022 0.9500 . ?
C022 C02X 1.375(7) . ?
C023 H9 0.9900 . ?
C023 HE 0.9900 . ?
C023 C02Z 1.486(8) . ?
C024 H10 0.9900 . ?
C024 HF 0.9900 . ?
C024 C02Q 1.488(9) . ?
C025 H02L 0.9800 . ?
C025 H02M 0.9800 . ?
C025 H02N 0.9800 . ?
C026 H20 0.9900 . ?
C026 HG 0.9900 . ?
C026 C02J 1.499(9) . ?
C027 H027 1.0000 . ?
C027 C035 1.539(7) . ?
C029 H21 0.9800 . ?
C029 HH 0.9800 . ?
C029 HI 0.9800 . ?
C029 C032 1.487(9) . ?
C02A H11 0.9900 . ?
C02A HJ 0.9900 . ?
C02A C02L 1.479(9) . ?
C02B H12 0.9900 . ?
C02B HK 0.9900 . ?
C02B C030 1.505(8) . ?
C02C H02A 0.9800 . ?
C02C H02B 0.9800 . ?
C02C H02C 0.9800 . ?
C02D H02O 0.9500 . ?
C02D C02X 1.390(8) . ?
C02E H02P 0.9800 . ?
C02E H02Q 0.9800 . ?
C02E H02R 0.9800 . ?
C02F H22 0.9900 . ?
C02F HL 0.9900 . ?
C1CA H1CA 0.9800 . ?
C1CA H1CB 0.9800 . ?
C1CA H1CC 0.9800 . ?
C02H H02H 1.0000 . ?
C02H H02D 1.0000 . ?
C02H C4BA 1.517(14) . ?
C02H C3BA 1.587(13) . ?
C02H C5BA 1.431(15) . ?
C02H C9 1.528(16) . ?
C02J H23 0.9800 . ?
C02J HM 0.9800 . ?
C02J HN 0.9800 . ?
C02K H24 0.9900 . ?
C02K HO 0.9900 . ?
C02K C039 1.493(10) . ?
C02L H13 0.9900 . ?
C02L HP 0.9900 . ?
C02M H25 0.9900 . ?
C02M HQ 0.9900 . ?
C02M C02N 1.488(9) . ?
C02N H26 0.9900 . ?
C02N HR 0.9900 . ?
C02O H02S 0.9800 . ?
C02O H02T 0.9800 . ?
C02O H02U 0.9800 . ?
C02P H02V 0.9800 . ?
C02P H02W 0.9800 . ?
C02P H02X 0.9800 . ?
C02Q H14 0.9900 . ?
C02Q HS 0.9900 . ?
C02R H02Y 0.9800 . ?
C02R HT 0.9800 . ?
C02R HU 0.9800 . ?
C02S H15 0.9900 . ?
C02S HV 0.9900 . ?
C02S C036 1.482(10) . ?
C02T C3AA 1.3900 . ?
C02T C7AA 1.3900 . ?
C02T C2BA 1.537(16) . ?
C02T C0BA 1.289(14) . ?
C3AA H3AA 0.9500 . ?
C3AA C4AA 1.3900 . ?
C4AA H4AA 0.9500 . ?
C4AA C1BA 1.3900 . ?
C1BA H1BA 0.9500 . ?
C1BA C6AA 1.3900 . ?
C6AA H6AA 0.9500 . ?
C6AA C7AA 1.3900 . ?
C7AA H7AA 0.9500 . ?
C02U H27 0.9900 . ?
C02U HW 0.9900 . ?
C02U C038 1.505(10) . ?
C02V H02Z 0.9800 . ?
C02V HX 0.9800 . ?
C02V HY 0.9800 . ?
C02W H02E 0.9800 . ?
C02W H02F 0.9800 . ?
C02W H02G 0.9800 . ?
C02X H02 0.9500 . ?
C02Y H2 0.9800 . ?
C02Y HZ 0.9800 . ?
C02Y H28 0.9800 . ?
C02Z H16 0.9900 . ?
C02Z H29 0.9900 . ?
C030 H03N 0.9900 . ?
C030 H03O 0.9900 . ?
C032 H03R 0.9900 . ?
C032 H03S 0.9900 . ?
C033 H03A 0.9800 . ?
C033 H03B 0.9800 . ?
C033 H03C 0.9800 . ?
C034 H03D 0.9800 . ?
C034 H03E 0.9800 . ?
C034 H03F 0.9800 . ?
C035 H03J 0.9800 . ?
C035 H03K 0.9800 . ?
C035 H03L 0.9800 . ?
C036 H03P 0.9900 . ?
C036 H03Q 0.9900 . ?
C037 H03T 0.9900 . ?
C037 H03U 0.9900 . ?
C037 C03D 1.474(10) . ?
C038 H03V 0.9900 . ?
C038 H03W 0.9900 . ?
C039 H03X 0.9900 . ?
C039 H03Y 0.9900 . ?
C03B H03G 0.9800 . ?
C03B H03H 0.9800 . ?
C03B H03I 0.9800 . ?
C03C H03M 0.9500 . ?
C03C C028 1.3900 . ?
C03C C031 1.3900 . ?
C028 H028 0.9500 . ?
C028 C021 1.3900 . ?
C021 H021 0.9500 . ?
C021 C1 1.3900 . ?
C1 C02I 1.3900 . ?
C02I H3 0.9500 . ?
C02I C031 1.3900 . ?
C031 H031 0.9500 . ?
C03D H03Z 0.9900 . ?
C03D H30 0.9900 . ?
C8CA H8CA 0.9500 . ?
C8CA C9CA 1.39(3) . ?
C8CA C5 1.36(2) . ?
C9CA H9CA 0.9500 . ?
C9CA C0DA 1.42(2) . ?
C0DA H0DA 0.9500 . ?
C1DA H1DA 0.9500 . ?
C1DA C5 1.388(15) . ?
C5 H5 0.9500 . ?
C1AA H1AA 0.9500 . ?
C1AA C6 1.39(2) . ?
C2AA H2AA 0.9500 . ?
C2AA C0AA 1.40(3) . ?
C2AA C8 1.32(3) . ?
C0AA H0AA 0.9500 . ?
C6 H6 0.9500 . ?
C6 C8 1.34(4) . ?
C8 H8 0.9500 . ?
C5AA H5AA 0.9500 . ?
C5AA C8AA 1.41(2) . ?
C5AA C9AA 1.227(19) . ?
C2BA H2BA 0.9500 . ?
C2BA C8AA 1.42(2) . ?
C0BA H0BA 0.9500 . ?
C0BA C9AA 1.412(18) . ?
C8AA H8AA 0.9500 . ?
C9AA H9AA 0.9500 . ?
C4BA H4BA 0.9800 . ?
C4BA H4BB 0.9800 . ?
C4BA H4BC 0.9800 . ?
C3BA H3BA 0.9800 . ?
C3BA H3BB 0.9800 . ?
C3BA H3BC 0.9800 . ?
C5BA H5BA 0.9800 . ?
C5BA H5BB 0.9800 . ?
C5BA H5BC 0.9800 . ?
C9 H9A 0.9800 . ?
C9 H9B 0.9800 . ?
C9 H9C 0.9800 . ?
O1 C7BA 1.412(17) . ?
O1 C8BA 1.436(18) . ?
C7BA H7BA 0.9900 . ?
C7BA H7BB 0.9900 . ?
C7BA C6BA 1.467(16) . ?
C8BA H8BA 0.9900 . ?
C8BA H8BB 0.9900 . ?
C8BA C9BA 1.392(14) . ?
C6BA H6BA 0.9800 . ?
C6BA H6BB 0.9800 . ?
C6BA H6BC 0.9800 . ?
C9BA H9BA 0.9800 . ?
C9BA H9BB 0.9800 . ?
C9BA H9BC 0.9800 . ?
O3CA C2CA 1.59(3) . ?
O3CA C0CA 1.24(3) . ?
C2CA H2CA 0.9900 . ?
C2CA H2CB 0.9900 . ?
C2CA C40 1.72(4) . ?
C40 H40A 0.9800 . ?
C40 H40B 0.9800 . ?
C40 H40C 0.9800 . ?
C3CA H3CA 0.9800 . ?
C3CA H3CB 0.9800 . ?
C3CA H3CC 0.9800 . ?
C3CA C0CA 1.31(3) . ?
C0CA H0CA 0.9900 . ?
C0CA H0CB 0.9900 . ?
C4CA H4CA 0.9800 . ?
C4CA H4CB 0.9800 . ?
C4CA H4CC 0.9800 . ?
C5CA H5CA 0.9800 . ?
C5CA H5CB 0.9800 . ?
C5CA H5CC 0.9800 . ?
C7CA H7CA 0.9800 . ?
C7CA H7CB 0.9800 . ?
C7CA H7CC 0.9800 . ?
C6CA H6CA 0.9800 . ?
C6CA H6CB 0.9800 . ?
C6CA H6CC 0.9800 . ?

loop_
_geom_torsion_atom_site_label_1
_geom_torsion_atom_site_label_2
_geom_torsion_atom_site_label_3
_geom_torsion_atom_site_label_4
_geom_torsion
_geom_torsion_site_symmetry_1
_geom_torsion_site_symmetry_2
_geom_torsion_site_symmetry_3
_geom_torsion_site_symmetry_4
_geom_torsion_publ_flag
Fe1 N1 C00Q C00R -94.8(5) . . . . ?
Fe1 N1 C00Q C00Y 86.2(5) . . . . ?
Fe1 N2 C00S C00T -88.8(5) . . . . ?
Fe1 N2 C00S C00U 92.0(5) . . . . ?
Fe2 N3 C3 C01C -97.1(5) . . . . ?
Fe2 N3 C3 C01Q 84.5(5) . . . . ?
Fe2 N4 C011 C00X -105.0(4) . . . . ?
Fe2 N4 C011 C012 75.1(5) . . . . ?
K1 O009 C01B C01O 42.5(5) . . . . ?
K1 O009 C024 C02Q -40.1(5) . . . . ?
K1 O00B C01O C01B 53.0(5) . . . . ?
K1 O00B C02Z C023 -52.9(5) . . . . ?
K1 O00G C02A C02L 60.1(5) . . . . ?
K1 O00G C02Q C024 -58.1(5) . . . . ?
K1 O00J C02B C030 -49.2(5) . . . . ?
K1 O00J C02L C02A 39.7(6) . . . . ?
K1 O00K C023 C02Z -44.5(5) . . . . ?
K1 O00K C02S C036 32.1(6) . . . . ?
K1 O00L C030 C02B -48.3(5) . . . . ?
K1 O00L C036 C02S 60.0(5) . . . . ?
K1 O1 C7BA C6BA -15.1(19) . . . . ?
K1 O1 C8BA C9BA -102.0(9) . . . . ?
K1 O3CA C2CA C40 -85.4(16) . . . . ?
K1 O3CA C0CA C3CA -18(4) . . . . ?
K2 O00A C026 C02J -125.9(4) . . . . ?
K2 O00A C032 C029 2.7(8) . . . . ?
K2 O00C C01P C01U 47.0(5) . . . . ?
K2 O00C C02F C01V -47.8(5) . . . . ?
K2 O00F C01V C02F -51.3(5) . . . . ?
K2 O00F C02M C02N 60.8(5) . . . . ?
K2 O00H C01U C01P 53.9(5) . . . . ?
K2 O00H C038 C02U -59.4(6) . . . . ?
K2 O00I C02N C02M 36.0(6) . . . . ?
K2 O00I C03D C037 -53.2(6) . . . . ?
K2 O00M C02K C039 40.3(6) . . . . ?
K2 O00M C02U C038 -36.3(5) . . . . ?
K2 O00O C037 C03D -43.0(6) . . . . ?
K2 O00O C039 C02K 50.4(6) . . . . ?
Si4 N4 C011 C00X 74.3(5) . . . . ?
Si4 N4 C011 C012 -105.6(5) . . . . ?
Si4 C4 C0DA C9CA -175.7(13) . . . . ?
Si4 C4 C1DA C5 174.8(12) . . . . ?
Si4 C4 C1AA C6 175.1(14) . . . . ?
Si4 C4 C0AA C2AA -175.6(13) . . . . ?
Si2 N2 C00S C00T 93.4(5) . . . . ?
Si2 N2 C00S C00U -85.8(5) . . . . ?
Si2 C2 C01G C01I 178.5(5) . . . . ?
Si2 C2 C022 C02X -178.4(4) . . . . ?
Si3 N3 C3 C01C 78.9(5) . . . . ?
Si3 N3 C3 C01Q -99.6(5) . . . . ?
Si3 C02T C3AA C4AA -176.4(4) . . . . ?
Si3 C02T C7AA C6AA 176.5(4) . . . . ?
Si3 C02T C2BA C8AA -177.1(11) . . . . ?
Si3 C02T C0BA C9AA 178.4(11) . . . . ?
Si1 N1 C00Q C00R 89.8(5) . . . . ?
Si1 N1 C00Q C00Y -89.2(5) . . . . ?
Si1 C1 C02I C031 -177.9(2) . . . . ?
O009 C01B C01O O00B -62.2(5) . . . . ?
O009 C024 C02Q O00G 65.0(6) . . . . ?
O00C C01P C01U O00H -67.9(6) . . . . ?
N3 C3 C01C C01D 6.8(7) . . . . ?
N3 C3 C01C C01M -173.7(4) . . . . ?
N3 C3 C01Q C01Z 174.3(5) . . . . ?
N3 C3 C01Q C02H -6.2(7) . . . . ?
N1 C00Q C00R C00Z -177.9(4) . . . . ?
N1 C00Q C00R C01W 1.1(7) . . . . ?
N1 C00Q C00Y C016 -179.9(4) . . . . ?
N1 C00Q C00Y C017 -1.7(7) . . . . ?
O00F C01V C02F O00C 64.9(6) . . . . ?
O00F C02M C02N O00I -64.2(6) . . . . ?
O00G C02A C02L O00J -67.2(6) . . . . ?
O00J C02B C030 O00L 64.3(6) . . . . ?
O00K C023 C02Z O00B 66.1(6) . . . . ?
O00K C02S C036 O00L -61.1(6) . . . . ?
O00M C02K C039 O00O -59.1(6) . . . . ?
O00M C02U C038 O00H 65.6(6) . . . . ?
N4 Si4 C4 C0DA 109.5(11) . . . . ?
N4 Si4 C4 C1DA -68.4(7) . . . . ?
N4 Si4 C4 C1AA -5.9(12) . . . . ?
N4 Si4 C4 C0AA 156.3(9) . . . . ?
N4 C011 C012 C015 2.3(7) . . . . ?
N4 C011 C012 C01H -178.8(4) . . . . ?
O00O C037 C03D O00I 63.5(7) . . . . ?
N2 Si2 C2 C01G 164.2(4) . . . . ?
N2 Si2 C2 C022 -16.9(5) . . . . ?
N2 C00S C00T C00W -176.7(4) . . . . ?
N2 C00S C00T C01F 1.8(7) . . . . ?
N2 C00S C00U C010 178.7(4) . . . . ?
N2 C00S C00U C027 -1.5(6) . . . . ?
C00Q C00R C00Z C019 -2.6(7) . . . . ?
C00Q C00R C01W C02P -112.6(5) . . . . ?
C00Q C00R C01W C02R 123.4(5) . . . . ?
C00Q C00Y C016 C019 -2.0(7) . . . . ?
C00Q C00Y C017 C02O 124.6(6) . . . . ?
C00Q C00Y C017 C02Y -108.4(6) . . . . ?
C00R C00Q C00Y C016 1.1(7) . . . . ?
C00R C00Q C00Y C017 179.2(4) . . . . ?
C00R C00Z C019 C016 1.7(7) . . . . ?
C00S C00T C00W C01T -2.7(7) . . . . ?
C00S C00T C01F C025 136.3(5) . . . . ?
C00S C00T C01F C02E -99.2(6) . . . . ?
C00S C00U C010 C01T -1.4(7) . . . . ?
C00S C00U C027 C01R -85.8(6) . . . . ?
C00S C00U C027 C035 150.0(5) . . . . ?
C00T C00S C00U C010 -0.6(6) . . . . ?
C00T C00S C00U C027 179.2(4) . . . . ?
C00T C00W C01T C010 0.7(7) . . . . ?
C00U C00S C00T C00W 2.6(7) . . . . ?
C00U C00S C00T C01F -178.9(4) . . . . ?
C00U C010 C01T C00W 1.4(7) . . . . ?
C3 C01C C01D C01Y -116.1(5) . . . . ?
C3 C01C C01D C03B 120.8(5) . . . . ?
C3 C01C C01M C01K -2.7(8) . . . . ?
C3 C01Q C01Z C01K 1.4(8) . . . . ?
C3 C01Q C02H C4BA 103.6(8) . . . . ?
C3 C01Q C02H C3BA -133.2(6) . . . . ?
C3 C01Q C02H C5BA -94.4(9) . . . . ?
C3 C01Q C02H C9 129.9(9) . . . . ?
C00W C00T C01F C025 -45.2(6) . . . . ?
C00W C00T C01F C02E 79.3(6) . . . . ?
C00X C011 C012 C015 -177.7(4) . . . . ?
C00X C011 C012 C01H 1.2(7) . . . . ?
C00X C013 C01X C01H 1.6(8) . . . . ?
C00X C01A C6CA K2 72(6) . . . 1_545 ?
C00Y C00Q C00R C00Z 1.2(7) . . . . ?
C00Y C00Q C00R C01W -179.9(4) . . . . ?
C00Y C016 C019 C00Z 0.6(7) . . . . ?
C00Z C00R C01W C02P 66.4(6) . . . . ?
C00Z C00R C01W C02R -57.6(6) . . . . ?
C010 C00U C027 C01R 94.0(6) . . . . ?
C010 C00U C027 C035 -30.3(7) . . . . ?
C011 C00X C013 C01X -1.6(7) . . . . ?
C011 C00X C01A C4CA -126.3(14) . . . . ?
C011 C00X C01A C5CA 89.2(10) . . . . ?
C011 C00X C01A C7CA 113.6(8) . . . . ?
C011 C00X C01A C6CA -145.8(14) . . . . ?
C011 C012 C015 C02W 97.0(6) . . . . ?
C011 C012 C015 C034 -139.1(5) . . . . ?
C011 C012 C01H C01X -1.3(8) . . . . ?
C012 C01H C01X C013 -0.1(8) . . . . ?
C013 C00X C011 N4 -179.8(4) . . . . ?
C013 C00X C011 C012 0.1(7) . . . . ?
C013 C00X C01A C4CA 57.8(15) . . . . ?
C013 C00X C01A C5CA -86.7(9) . . . . ?
C013 C00X C01A C7CA -62.3(8) . . . . ?
C013 C00X C01A C6CA 38.3(15) . . . . ?
C015 C012 C01H C01X 177.7(5) . . . . ?
C016 C00Y C017 C02O -57.3(7) . . . . ?
C016 C00Y C017 C02Y 69.7(6) . . . . ?
C017 C00Y C016 C019 179.8(5) . . . . ?
C2 Si2 N2 Fe1 70.0(3) . . . . ?
C2 Si2 N2 C00S -112.1(4) . . . . ?
C2 C01G C01I C02D 1.2(10) . . . . ?
C2 C022 C02X C02D -1.2(9) . . . . ?
C01A C00X C011 N4 4.2(7) . . . . ?
C01A C00X C011 C012 -175.8(4) . . . . ?
C01A C00X C013 C01X 174.5(5) . . . . ?
C01B O009 C024 C02Q -176.5(4) . . . . ?
C01C C3 C01Q C01Z -4.1(7) . . . . ?
C01C C3 C01Q C02H 175.3(5) . . . . ?
C01D C01C C01M C01K 176.8(5) . . . . ?
C4 Si4 N4 Fe2 64.6(3) . . . . ?
C4 Si4 N4 C011 -114.7(4) . . . . ?
C4 C1DA C5 C8CA 2(2) . . . . ?
C4 C1AA C6 C8 -3(3) . . . . ?
C01F C00T C00W C01T 178.7(5) . . . . ?
C01G C2 C022 C02X 0.5(8) . . . . ?
C01G C01I C02D C02X -1.8(9) . . . . ?
C01H C012 C015 C02W -81.9(6) . . . . ?
C01H C012 C015 C034 42.0(7) . . . . ?
C01I C02D C02X C022 1.9(9) . . . . ?
C01J Si4 N4 Fe2 -55.0(3) . . . . ?
C01J Si4 N4 C011 125.8(4) . . . . ?
C01J Si4 C4 C0DA -127.9(11) . . . . ?
C01J Si4 C4 C1DA 54.3(8) . . . . ?
C01J Si4 C4 C1AA 116.8(11) . . . . ?
C01J Si4 C4 C0AA -81.0(10) . . . . ?
C01L Si1 N1 Fe1 -49.3(3) . . . . ?
C01L Si1 N1 C00Q 126.0(4) . . . . ?
C01M C01C C01D C01Y 64.4(6) . . . . ?
C01M C01C C01D C03B -58.7(6) . . . . ?
C01M C01K C01Z C01Q 0.8(8) . . . . ?
C01N Si2 N2 Fe1 -168.8(3) . . . . ?
C01N Si2 N2 C00S 9.1(5) . . . . ?
C01N Si2 C2 C01G 41.4(5) . . . . ?
C01N Si2 C2 C022 -139.7(5) . . . . ?
C01O O00B C02Z C023 174.3(5) . . . . ?
C01P O00C C02F C01V 179.0(5) . . . . ?
C01Q C3 C01C C01D -174.7(4) . . . . ?
C01Q C3 C01C C01M 4.8(7) . . . . ?
C01U O00H C038 C02U 174.3(5) . . . . ?
C01V O00F C02M C02N -166.3(4) . . . . ?
C01W C00R C00Z C019 178.4(4) . . . . ?
C01Z C01K C01M C01C -0.1(8) . . . . ?
C01Z C01Q C02H C4BA -77.0(9) . . . . ?
C01Z C01Q C02H C3BA 46.3(8) . . . . ?
C01Z C01Q C02H C5BA 85.1(9) . . . . ?
C01Z C01Q C02H C9 -50.7(10) . . . . ?
C020 Si2 N2 Fe1 -50.0(3) . . . . ?
C020 Si2 N2 C00S 127.9(4) . . . . ?
C020 Si2 C2 C01G -71.0(5) . . . . ?
C020 Si2 C2 C022 107.9(5) . . . . ?
C022 C2 C01G C01I -0.5(8) . . . . ?
C023 O00K C02S C036 170.6(5) . . . . ?
C024 O009 C01B C01O 178.5(4) . . . . ?
C026 O00A C032 C029 167.4(5) . . . . ?
C027 C00U C010 C01T 178.8(4) . . . . ?
C02A O00G C02Q C024 173.9(4) . . . . ?
C02B O00J C02L C02A 176.4(5) . . . . ?
C02C Si3 N3 Fe2 -178.4(3) . . . . ?
C02C Si3 N3 C3 5.8(4) . . . . ?
C02F O00C C01P C01U -179.8(5) . . . . ?
C1CA Si3 N3 Fe2 59.1(3) . . . . ?
C1CA Si3 N3 C3 -116.7(4) . . . . ?
C02H C01Q C01Z C01K -178.1(5) . . . . ?
C02K O00M C02U C038 -176.9(5) . . . . ?
C02L O00J C02B C030 174.2(5) . . . . ?
C02M O00F C01V C02F 178.0(4) . . . . ?
C02N O00I C03D C037 172.8(5) . . . . ?
C02Q O00G C02A C02L -170.2(5) . . . . ?
C02S O00K C023 C02Z 175.0(4) . . . . ?
C02T Si3 N3 Fe2 -58.0(3) . . . . ?
C02T Si3 N3 C3 126.2(4) . . . . ?
C02T C3AA C4AA C1BA 0.0 . . . . ?
C02T C2BA C8AA C5AA 14(2) . . . . ?
C02T C0BA C9AA C5AA -29(2) . . . . ?
C3AA C02T C7AA C6AA 0.0 . . . . ?
C3AA C4AA C1BA C6AA 0.0 . . . . ?
C4AA C1BA C6AA C7AA 0.0 . . . . ?
C1BA C6AA C7AA C02T 0.0 . . . . ?
C7AA C02T C3AA C4AA 0.0 . . . . ?
C02U O00M C02K C039 179.6(5) . . . . ?
C02V Si1 N1 Fe1 -170.7(3) . . . . ?
C02V Si1 N1 C00Q 4.6(5) . . . . ?
C02Z O00B C01O C01B -176.8(5) . . . . ?
C030 O00L C036 C02S -168.5(5) . . . . ?
C032 O00A C026 C02J 67.8(7) . . . . ?
C033 Si4 N4 Fe2 -174.9(3) . . . . ?
C033 Si4 N4 C011 5.9(5) . . . . ?
C033 Si4 C4 C0DA -13.4(12) . . . . ?
C033 Si4 C4 C1DA 168.7(7) . . . . ?
C033 Si4 C4 C1AA -128.8(11) . . . . ?
C033 Si4 C4 C0AA 33.4(10) . . . . ?
C036 O00L C030 C02B -177.4(5) . . . . ?
C037 O00O C039 C02K -173.2(5) . . . . ?
C038 O00H C01U C01P 178.1(5) . . . . ?
C039 O00O C037 C03D -178.6(5) . . . . ?
C03C C028 C021 C1 0.0 . . . . ?
C028 C03C C031 C02I 0.0 . . . . ?
C028 C021 C1 Si1 177.8(3) . . . . ?
C028 C021 C1 C02I 0.0 . . . . ?
C021 C1 C02I C031 0.0 . . . . ?
C1 Si1 N1 Fe1 70.4(3) . . . . ?
C1 Si1 N1 C00Q -114.4(4) . . . . ?
C1 C02I C031 C03C 0.0 . . . . ?
C031 C03C C028 C021 0.0 . . . . ?
C03D O00I C02N C02M 168.9(5) . . . . ?
C8CA C9CA C0DA C4 0(3) . . . . ?
C9CA C8CA C5 C1DA 0(3) . . . . ?
C0DA C4 C1DA C5 -3.5(18) . . . . ?
C1DA C4 C0DA C9CA 2(2) . . . . ?
C5 C8CA C9CA C0DA -2(3) . . . . ?
C1AA C4 C0AA C2AA -11(2) . . . . ?
C1AA C6 C8 C2AA -8(4) . . . . ?
C0AA C4 C1AA C6 13(2) . . . . ?
C0AA C2AA C8 C6 9(4) . . . . ?
C8 C2AA C0AA C4 0(3) . . . . ?
C2BA C02T C0BA C9AA 47.7(17) . . . . ?
C0BA C02T C2BA C8AA -39.6(16) . . . . ?
C8AA C5AA C9AA C0BA -5(2) . . . . ?
C9AA C5AA C8AA C2BA 9(2) . . . . ?
C7BA O1 C8BA C9BA 70.0(14) . . . . ?
C8BA O1 C7BA C6BA 176.1(11) . . . . ?
C2CA O3CA C0CA C3CA 180(2) . . . . ?
C0CA O3CA C2CA C40 79(2) . . . . ?
C7CA C01A C6CA K2 -174(6) . . . 1_545 ?
